data_1567485
loop_
_publ_author_name
'Li, Xiao-Lei'
'Zhao, Lang'
'Wu, Jianfeng'
'Shi, Wei'
'Struch, Niklas'
'L\"utzen, Arne'
'Powell, Annie K.'
'Cheng, Peng'
'Tang, Jinkui'

_publ_section_title
;
 Subcomponent self-assembly of circular helical Dy6(L)6 and bipyramid
 Dy12(L)8 architectures directed via second-order template effects
;
_journal_name_full 'Chemical Science'
_journal_paper_doi 10.1039/D2SC03156F
_journal_year 2022
_chemical_formula_moiety 'C127 H146 Dy6 N40 O48, C6 H15 N, 7(C H4 O), 3(C H3 O), 2(N O3), 11(O)'
_chemical_formula_sum 'C143 H198 Dy6 N43 O75'
_chemical_formula_weight 4694.43
_space_group_crystal_system monoclinic
_space_group_IT_number 14
_space_group_name_Hall '-P 2yn'
_space_group_name_H-M_alt 'P 1 21/n 1'
_atom_sites_solution_hydrogens mixed
_atom_sites_solution_primary direct
_audit_creation_date 2016-03-28
_audit_creation_method
;
Olex2 1.2
(compiled 2016.02.19 svn.r3266 for OlexSys, GUI svn.r5155)
;
_audit_update_record
;
2022-07-15 deposited with the CCDC.	2022-07-21 downloaded from the CCDC.
;
_cell_angle_alpha 90
_cell_angle_beta 90.666(2)
_cell_angle_gamma 90
_cell_formula_units_Z 4
_cell_length_a 25.480(3)
_cell_length_b 23.024(3)
_cell_length_c 39.629(4)
_cell_measurement_reflns_used 9369
_cell_measurement_temperature 296(2)
_cell_measurement_theta_max 26.02
_cell_measurement_theta_min 2.37
_cell_volume 23247(5)
_computing_molecular_graphics 'Olex2 (Dolomanov et al., 2009)'
_computing_publication_material 'Olex2 (Dolomanov et al., 2009)'
_computing_structure_refinement 'ShelXL (Sheldrick, 2015)'
_computing_structure_solution 'SIR2004 (Burla et al., 2007)'
_diffrn_ambient_temperature 296.15
_diffrn_measured_fraction_theta_full 0.999
_diffrn_measured_fraction_theta_max 0.996
_diffrn_measurement_device_type 'Bruker APEX-II CCD'
_diffrn_measurement_method '\f and \w scans'
_diffrn_radiation_type MoK\a
_diffrn_radiation_wavelength 0.71073
_diffrn_reflns_av_R_equivalents 0.0805
_diffrn_reflns_av_unetI/netI 0.0887
_diffrn_reflns_Laue_measured_fraction_full 0.999
_diffrn_reflns_Laue_measured_fraction_max 0.996
_diffrn_reflns_limit_h_max 25
_diffrn_reflns_limit_h_min -31
_diffrn_reflns_limit_k_max 28
_diffrn_reflns_limit_k_min -27
_diffrn_reflns_limit_l_max 48
_diffrn_reflns_limit_l_min -48
_diffrn_reflns_number 143251
_diffrn_reflns_point_group_measured_fraction_full 0.999
_diffrn_reflns_point_group_measured_fraction_max 0.996
_diffrn_reflns_theta_full 25.242
_diffrn_reflns_theta_max 26.073
_diffrn_reflns_theta_min 1.294
_diffrn_standards_number 0
_exptl_absorpt_coefficient_mu 1.986
_exptl_absorpt_correction_T_max 0.672
_exptl_absorpt_correction_T_min 0.494
_exptl_absorpt_correction_type multi-scan
_exptl_crystal_colour yellow
_exptl_crystal_density_diffrn 1.341
_exptl_crystal_description block
_exptl_crystal_F_000 9412
_exptl_crystal_size_max 0.4
_exptl_crystal_size_mid 0.3
_exptl_crystal_size_min 0.2
_refine_diff_density_max 2.197
_refine_diff_density_min -1.716
_refine_diff_density_rms 0.151
_refine_ls_extinction_method none
_refine_ls_goodness_of_fit_ref 1.019
_refine_ls_hydrogen_treatment mixed
_refine_ls_matrix_type fullcycle
_refine_ls_number_parameters 2451
_refine_ls_number_reflns 45888
_refine_ls_number_restraints 313
_refine_ls_restrained_S_all 1.032
_refine_ls_R_factor_all 0.1076
_refine_ls_R_factor_gt 0.0578
_refine_ls_shift/su_max 0.053
_refine_ls_shift/su_mean 0.000
_refine_ls_structure_factor_coef Fsqd
_refine_ls_weighting_details 'w=1/[\s^2^(Fo^2^)+(0.0743P)^2^+79.3048P] where P=(Fo^2^+2Fc^2^)/3'
_refine_ls_weighting_scheme calc
_refine_ls_wR_factor_gt 0.1417
_refine_ls_wR_factor_ref 0.1678
_reflns_Friedel_coverage 0.000
_reflns_number_gt 28717
_reflns_number_total 45888
_reflns_threshold_expression 'I > 2\s(I)'
_cod_data_source_file d2sc03156f2.cif
_cod_data_source_block Dy6
_cod_depositor_comments
;
The following automatic conversions were performed:

data item '_exptl_absorpt_correction_type' value 'Multi-scan' was
changed to 'multi-scan' in accordance with the
/home/data/users/saulius/crontab/automatic-downloads/rss-feeds/RSC/lib/dictionaries/cif_core.dic
dictionary named 'cif_core.dic' version 2.4.2 last updated on
2011-04-26.

Automatic conversion script
Id: cif_fix_values 7556 2019-12-06 15:28:31Z antanas 
;
_cod_database_code 1567485
_shelx_space_group_comment
;
The symmetry employed for this shelxl refinement is uniquely defined
by the following loop, which should always be used as a source of
symmetry information in preference to the above space-group names.
They are only intended as comments.
;
_olex2_refinement_description
;
1. Fixed Uiso
 At 1.2 times of:
  All C(H) groups, H19A of O19, H12M of O12, H6 of O6, H27 of O27, H42 of O42,
   H46 of O46, All C(H,H) groups, All N(H) groups
 At 1.5 times of:
  All C(H,H,H) groups, H7 of O7, H52A of O52, H61 of O61, H62 of O62, H63A of
  O63, H71 of O71, H73A of O73, H81 of O81, All O(H,H) groups
2. Restrained distances
 C133-O81
 1.43 with sigma of 0.02
 C144-O76
 1.43 with sigma of 0.02
 C134-O52
 1.43 with sigma of 0.02
 C135-O71
 1.43 with sigma of 0.02
 C143-O74
 1.43 with sigma of 0.02
 C137-O61
 1.43 with sigma of 0.02
 C139-O73
 1.43 with sigma of 0.02
 C138-O64
 1.43 with sigma of 0.02
 O7-H7
 0.85 with sigma of 0.01
 C146-H7
 1.991958 with sigma of 0.02
 Dy1-H7
 2.914892 with sigma of 0.02
3. Rigid bond restraints
 O42, C145
 with sigma for 1-2 distances of 0.01 and sigma for 1-3 distances of 0.01
 O7, C146
 with sigma for 1-2 distances of 0.001 and sigma for 1-3 distances of 0.001
4. Uiso/Uaniso restraints and constraints
Uanis(C146) \\sim Ueq, Uanis(C80) \\sim Ueq, Uanis(C101) \\sim Ueq, Uanis(C144)
\\sim Ueq: with sigma of 0.001 and sigma for terminal atoms of 0.002
Uanis(C1) \\sim Ueq, Uanis(C40) \\sim Ueq, Uanis(C41) \\sim Ueq, Uanis(C100)
\\sim Ueq, Uanis(C101) \\sim Ueq, Uanis(C102) \\sim Ueq, Uanis(C103) \\sim Ueq,
Uanis(C104) \\sim Ueq, Uanis(C105) \\sim Ueq, Uanis(C120) \\sim Ueq,
Uanis(C121) \\sim Ueq, Uanis(C122) \\sim Ueq, Uanis(C123) \\sim Ueq,
Uanis(C124) \\sim Ueq, Uanis(C125) \\sim Ueq, Uanis(C126) \\sim Ueq,
Uanis(C133) \\sim Ueq, Uanis(C134) \\sim Ueq, Uanis(C135) \\sim Ueq,
Uanis(C143) \\sim Ueq, Uanis(C144) \\sim Ueq, Uanis(C145) \\sim Ueq,
Uanis(C146) \\sim Ueq: with sigma of 0.01 and sigma for terminal atoms of 0.02
Uanis(N41) \\sim Ueq, Uanis(O1) \\sim Ueq, Uanis(O2) \\sim Ueq, Uanis(O7) \\sim
Ueq, Uanis(O11) \\sim Ueq, Uanis(O24) \\sim Ueq, Uanis(O35) \\sim Ueq,
Uanis(O70) \\sim Ueq, Uanis(O71) \\sim Ueq, Uanis(O72) \\sim Ueq, Uanis(O73)
\\sim Ueq, Uanis(O74) \\sim Ueq, Uanis(O75) \\sim Ueq, Uanis(O76) \\sim Ueq,
Uanis(O77) \\sim Ueq, Uanis(O78) \\sim Ueq, Uanis(O79) \\sim Ueq, Uanis(O80)
\\sim Ueq, Uanis(O81) \\sim Ueq, Uanis(O82) \\sim Ueq, Uanis(O83) \\sim Ueq,
Uanis(O53) \\sim Ueq, Uanis(O55) \\sim Ueq, Uanis(O61) \\sim Ueq, Uanis(O67)
\\sim Ueq, Uanis(O68) \\sim Ueq: with sigma of 0.01 and sigma for terminal
atoms of 0.02
5.a Rotating group:
 O13(H13H,H13I), O18(H18A,H18B), O31(H31A,H31B), O36(H36B,H36C), O37(H37A,H37B)
5.b Secondary CH2 refined with riding coordinates:
 C121(H12N,H12O), C123(H12S,H12T), C125(H12X,H12Y)
5.c Aromatic/amide H refined with riding coordinates:
 C3(H3), C4(H4), C5(H5), C8(H8), C10(H10), C12(H12), C13(H13), C15(H15),
 C16(H16), C17(H17), C23(H23), C24(H24), C25(H25), C28(H28), C30(H30), C32(H32),
  C33(H33), C35(H35), C36(H36), C37(H37), C43(H43), C44(H44), C45(H45),
 C48(H48), C50(H50), C52(H52), C53(H53), C55(H55), C56(H56), C57(H57), C63(H63),
  C64(H64), C65(H65), C68(H68), C70(H70), C72(H72), C73(H73), C75(H75),
 C76(H76), C77(H77), C83(H83), C84(H84), C85(H85), C88(H88), C90(H90), C92(H92),
  C93(H93), C95(H95), C96(H96), C97(H97), C103(H103), C104(H104), C105(H105),
 C108(H108), C110(H110), C112(H112), C113(H113), C115(H115), C116(H116),
 C117(H117), N2(H2), N5(H5A), N10(H10G), N13(H13G), N16(H16A), N19(H19),
 N22(H22), N26(H26), N30(H30A), N33(H33A), N36(H36A), N39(H39), O6(H6),
 O12(H12M), O19(H19A), O27(H27), O42(H42), O46(H46)
5.d Idealised Me refined as rotating group:
 C1(H1A,H1B,H1C), C20(H20A,H20B,H20C), C21(H21A,H21B,H21C), C40(H40A,H40B,
 H40C), C41(H41A,H41B,H41C), C60(H60A,H60B,H60C), C61(H61A,H61B,H61C), C80(H80A,
 H80B,H80C), C81(H81A,H81B,H81C), C100(H10A,H10B,H10C), C101(H10D,H10E,H10F),
 C120(H12A,H12B,H12C), C122(H12P,H12Q,H12R), C124(H12U,H12V,H12W), C126(H12Z,H,
 HA), C127(H12D,H12E,H12F), C128(H12G,H12H,H12I), C129(H12J,H12K,H12L),
 C130(H13A,H13B,H13C), C131(H13D,H13E,H13F), C133(H13J,H13K,H13L), C134(H13M,
 H13N,H13O), C135(H13P,H13Q,H13R), C136(H13S,H13T,H13U), C137(H13V,H13W,H13X),
 C138(H13Z,HB,HC), C139(H13Y,HD,HE), C140(H14G,H14H,H14I), C143(H14J,H14K,H14L),
  C144(H14M,H14N,H14O), C145(H14A,H14B,H14C), C146(H14D,H14E,H14F)
5.e Idealised tetrahedral OH refined as rotating group:
 O52(H52A), O61(H61), O62(H62), O63(H63A), O71(H71), O73(H73A), O81(H81)
;
_shelx_shelxl_version_number 2014/7
_olex2_submission_special_instructions 'No special instructions were received'

loop_
_space_group_symop_operation_xyz
'x, y, z'
'-x+1/2, y+1/2, -z+1/2'
'-x, -y, -z'
'x-1/2, -y-1/2, z-1/2'

loop_
_atom_site_label
_atom_site_type_symbol
_atom_site_fract_x
_atom_site_fract_y
_atom_site_fract_z
_atom_site_U_iso_or_equiv
_atom_site_adp_type
_atom_site_occupancy
_atom_site_site_symmetry_order
_atom_site_calc_flag
_atom_site_refinement_flags_posn
_atom_site_refinement_flags_adp
_atom_site_refinement_flags_occupancy
_atom_site_disorder_assembly
_atom_site_disorder_group
C1 C -0.0122(3) 0.1081(5) 0.8113(2) 0.101(3) Uani 1 1 d . U . . .
H1A H -0.0149 0.0697 0.8205 0.151 Uiso 1 1 calc GR . . . .
H1B H -0.0412 0.1151 0.7962 0.151 Uiso 1 1 calc GR . . . .
H1C H -0.0129 0.1360 0.8294 0.151 Uiso 1 1 calc GR . . . .
C2 C 0.0804(2) 0.1117(3) 0.81175(14) 0.0471(17) Uani 1 1 d . . . . .
C3 C 0.0851(2) 0.0935(3) 0.84504(14) 0.0433(16) Uani 1 1 d . . . . .
H3 H 0.0556 0.0812 0.8566 0.052 Uiso 1 1 calc R . . . .
C4 C 0.1337(2) 0.0937(3) 0.86096(14) 0.0432(16) Uani 1 1 d . . . . .
H4 H 0.1369 0.0810 0.8832 0.052 Uiso 1 1 calc R . . . .
C5 C 0.1770(2) 0.1123(2) 0.84430(13) 0.0379(15) Uani 1 1 d . . . . .
H5 H 0.2095 0.1117 0.8552 0.045 Uiso 1 1 calc R . . . .
C6 C 0.1732(2) 0.1327(2) 0.81053(12) 0.0332(14) Uani 1 1 d . . . . .
C7 C 0.1242(2) 0.1318(3) 0.79423(13) 0.0410(16) Uani 1 1 d . . . . .
C8 C 0.2199(2) 0.1544(3) 0.79495(12) 0.0360(15) Uani 1 1 d . . . . .
H8 H 0.2510 0.1513 0.8073 0.043 Uiso 1 1 calc R . . . .
C10 C 0.3324(2) 0.2477(3) 0.72326(12) 0.0366(15) Uani 1 1 d . . . . .
H10 H 0.3591 0.2445 0.7394 0.044 Uiso 1 1 calc R . . . .
C11 C 0.34016(19) 0.2769(3) 0.69344(12) 0.0335(14) Uani 1 1 d . . . . .
C12 C 0.2569(2) 0.2567(2) 0.67720(12) 0.0337(14) Uani 1 1 d . . . . .
H12 H 0.2307 0.2592 0.6607 0.040 Uiso 1 1 calc R . . . .
C13 C 0.43504(19) 0.3682(2) 0.66032(12) 0.0309(13) Uani 1 1 d . . . . .
H13 H 0.4563 0.3646 0.6795 0.037 Uiso 1 1 calc R . . . .
C14 C 0.45175(19) 0.4091(2) 0.63526(12) 0.0312(14) Uani 1 1 d . . . . .
C15 C 0.49413(19) 0.4459(2) 0.64367(13) 0.0333(14) Uani 1 1 d . . . . .
H15 H 0.5114 0.4416 0.6643 0.040 Uiso 1 1 calc R . . . .
C16 C 0.5100(2) 0.4878(3) 0.62180(13) 0.0390(15) Uani 1 1 d . . . . .
H16 H 0.5382 0.5117 0.6275 0.047 Uiso 1 1 calc R . . . .
C17 C 0.48451(19) 0.4951(3) 0.59124(14) 0.0366(15) Uani 1 1 d . . . . .
H17 H 0.4946 0.5248 0.5768 0.044 Uiso 1 1 calc R . . . .
C18 C 0.44403(19) 0.4584(2) 0.58199(12) 0.0311(13) Uani 1 1 d . . . . .
C20 C 0.4346(2) 0.5051(3) 0.52816(14) 0.0448(17) Uani 1 1 d . . . . .
H20A H 0.4328 0.5426 0.5386 0.067 Uiso 1 1 calc GR . . . .
H20B H 0.4124 0.5045 0.5084 0.067 Uiso 1 1 calc GR . . . .
H20C H 0.4702 0.4972 0.5218 0.067 Uiso 1 1 calc GR . . . .
C21 C 0.3118(2) 0.4049(3) 0.53231(12) 0.0441(16) Uani 1 1 d . . . . .
H21A H 0.2944 0.3911 0.5122 0.066 Uiso 1 1 calc GR . . . .
H21B H 0.3478 0.3930 0.5322 0.066 Uiso 1 1 calc GR . . . .
H21C H 0.3099 0.4466 0.5330 0.066 Uiso 1 1 calc GR . . . .
C22 C 0.2333(2) 0.3902(3) 0.56398(13) 0.0400(15) Uani 1 1 d . . . . .
C23 C 0.2049(2) 0.4317(3) 0.54658(14) 0.0483(17) Uani 1 1 d . . . . .
H23 H 0.2214 0.4555 0.5310 0.058 Uiso 1 1 calc R . . . .
C24 C 0.1514(2) 0.4380(3) 0.55239(15) 0.0524(19) Uani 1 1 d . . . . .
H24 H 0.1319 0.4652 0.5402 0.063 Uiso 1 1 calc R . . . .
C25 C 0.1275(2) 0.4036(3) 0.57638(16) 0.0500(18) Uani 1 1 d . . . . .
H25 H 0.0921 0.4089 0.5808 0.060 Uiso 1 1 calc R . . . .
C26 C 0.1558(2) 0.3610(3) 0.59414(13) 0.0383(15) Uani 1 1 d . . . . .
C27 C 0.20927(19) 0.3523(2) 0.58788(13) 0.0328(14) Uani 1 1 d . . . . .
C28 C 0.13017(19) 0.3248(3) 0.61883(12) 0.0359(15) Uani 1 1 d . . . . .
H28 H 0.1503 0.2998 0.6321 0.043 Uiso 1 1 calc R . . . .
C29 C 0.0098(2) 0.2900(3) 0.65379(12) 0.0345(14) Uani 1 1 d . . . . .
C30 C -0.0263(2) 0.3252(2) 0.63757(13) 0.0350(14) Uani 1 1 d . . . . .
H30 H -0.0162 0.3528 0.6218 0.042 Uiso 1 1 calc R . . . .
C31 C -0.0788(2) 0.3172(2) 0.64606(13) 0.0339(14) Uani 1 1 d . . . . .
C32 C -0.05526(19) 0.2486(3) 0.68415(13) 0.0346(14) Uani 1 1 d . . . . .
H32 H -0.0649 0.2227 0.7010 0.041 Uiso 1 1 calc R . . . .
C33 C -0.1994(2) 0.3848(3) 0.63124(14) 0.0406(16) Uani 1 1 d . . . . .
H33 H -0.1844 0.4142 0.6184 0.049 Uiso 1 1 calc R . . . .
C34 C -0.2553(2) 0.3890(3) 0.63768(14) 0.0426(16) Uani 1 1 d . . . . .
C35 C -0.2792(2) 0.4410(3) 0.62703(16) 0.0536(19) Uani 1 1 d . . . . .
H35 H -0.2594 0.4690 0.6160 0.064 Uiso 1 1 calc R . . . .
C36 C -0.3311(3) 0.4506(3) 0.63267(16) 0.062(2) Uani 1 1 d . . . . .
H36 H -0.3465 0.4859 0.6267 0.074 Uiso 1 1 calc R . . . .
C37 C -0.3608(2) 0.4071(3) 0.64743(16) 0.055(2) Uani 1 1 d . . . . .
H37 H -0.3965 0.4130 0.6508 0.066 Uiso 1 1 calc R . . . .
C38 C -0.3384(2) 0.3560(3) 0.65713(13) 0.0474(18) Uani 1 1 d . . . . .
C39 C -0.2841(2) 0.3443(3) 0.65258(12) 0.0344(14) Uani 1 1 d . . . . .
C40 C -0.4214(2) 0.3158(4) 0.67418(19) 0.071(2) Uani 1 1 d . U . . .
H40A H -0.4291 0.3458 0.6902 0.107 Uiso 1 1 calc GR . . . .
H40B H -0.4356 0.2796 0.6819 0.107 Uiso 1 1 calc GR . . . .
H40C H -0.4369 0.3255 0.6527 0.107 Uiso 1 1 calc GR . . . .
C41 C -0.2182(5) 0.1998(7) 0.7913(4) 0.186(6) Uani 1 1 d . U . . .
H41A H -0.2276 0.2296 0.7754 0.279 Uiso 1 1 calc GR . . . .
H41B H -0.2281 0.2117 0.8136 0.279 Uiso 1 1 calc GR . . . .
H41C H -0.2360 0.1644 0.7855 0.279 Uiso 1 1 calc GR . . . .
C42 C -0.1559(2) 0.1464(3) 0.77049(15) 0.0525(19) Uani 1 1 d . . . . .
C43 C -0.1445(3) 0.0936(3) 0.78416(15) 0.066(2) Uani 1 1 d . . . . .
H43 H -0.1500 0.0869 0.8070 0.079 Uiso 1 1 calc R . . . .
C44 C -0.1246(3) 0.0496(3) 0.76383(17) 0.067(2) Uani 1 1 d . . . . .
H44 H -0.1179 0.0129 0.7726 0.080 Uiso 1 1 calc R . . . .
C45 C -0.1153(3) 0.0615(3) 0.73108(15) 0.0557(19) Uani 1 1 d . . . . .
H45 H -0.0993 0.0332 0.7179 0.067 Uiso 1 1 calc R . . . .
C46 C -0.1287(2) 0.1139(3) 0.71629(13) 0.0385(15) Uani 1 1 d . . . . .
C47 C -0.1492(2) 0.1592(3) 0.73597(13) 0.0388(15) Uani 1 1 d . . . . .
C48 C -0.1198(2) 0.1189(3) 0.68049(13) 0.0363(15) Uani 1 1 d . . . . .
H48 H -0.1000 0.0900 0.6703 0.044 Uiso 1 1 calc R . . . .
C49 C -0.1516(2) 0.1837(3) 0.60420(13) 0.0351(14) Uani 1 1 d . . . . .
C50 C -0.1447(2) 0.1733(2) 0.57018(12) 0.0314(14) Uani 1 1 d . . . . .
H50 H -0.1204 0.1462 0.5627 0.038 Uiso 1 1 calc R . . . .
C51 C -0.1750(2) 0.2043(2) 0.54786(13) 0.0343(14) Uani 1 1 d . . . . .
C52 C -0.2159(2) 0.2483(3) 0.59150(13) 0.0409(16) Uani 1 1 d . . . . .
H52 H -0.2414 0.2740 0.5990 0.049 Uiso 1 1 calc R . . . .
C53 C -0.1308(2) 0.1693(2) 0.46789(12) 0.0281(13) Uani 1 1 d . . . . .
H53 H -0.1547 0.1922 0.4560 0.034 Uiso 1 1 calc R . . . .
C54 C -0.09153(19) 0.1361(2) 0.44950(12) 0.0286(13) Uani 1 1 d . . . . .
C55 C -0.0614(2) 0.0931(2) 0.46529(13) 0.0338(14) Uani 1 1 d . . . . .
H55 H -0.0662 0.0852 0.4881 0.041 Uiso 1 1 calc R . . . .
C56 C -0.0248(2) 0.0625(3) 0.44767(14) 0.0392(15) Uani 1 1 d . . . . .
H56 H -0.0045 0.0343 0.4585 0.047 Uiso 1 1 calc R . . . .
C57 C -0.0178(2) 0.0737(2) 0.41324(14) 0.0367(15) Uani 1 1 d . . . . .
H57 H 0.0068 0.0527 0.4012 0.044 Uiso 1 1 calc R . . . .
C58 C -0.04705(19) 0.1151(2) 0.39751(12) 0.0305(13) Uani 1 1 d . . . . .
C59 C -0.08548(19) 0.1482(2) 0.41482(12) 0.0264(12) Uani 1 1 d . . . . .
C60 C 0.0004(2) 0.1077(3) 0.34578(14) 0.0502(18) Uani 1 1 d . . . . .
H60A H 0.0319 0.1169 0.3582 0.075 Uiso 1 1 calc GR . . . .
H60B H 0.0017 0.1253 0.3238 0.075 Uiso 1 1 calc GR . . . .
H60C H -0.0026 0.0663 0.3434 0.075 Uiso 1 1 calc GR . . . .
C61 C 0.0211(2) 0.0514(3) 0.25281(15) 0.056(2) Uani 1 1 d . . . . .
H61A H 0.0153 0.0102 0.2525 0.084 Uiso 1 1 calc GR . . . .
H61B H 0.0534 0.0596 0.2646 0.084 Uiso 1 1 calc GR . . . .
H61C H 0.0232 0.0654 0.2301 0.084 Uiso 1 1 calc GR . . . .
C62 C -0.0699(2) 0.0733(3) 0.25533(12) 0.0376(15) Uani 1 1 d . . . . .
C63 C -0.0815(2) 0.0367(3) 0.22877(12) 0.0383(15) Uani 1 1 d . . . . .
H63 H -0.0555 0.0133 0.2196 0.046 Uiso 1 1 calc R . . . .
C64 C -0.1323(2) 0.0349(3) 0.21571(13) 0.0461(17) Uani 1 1 d . . . . .
H64 H -0.1402 0.0110 0.1974 0.055 Uiso 1 1 calc R . . . .
C65 C -0.1709(2) 0.0686(2) 0.22984(13) 0.0394(15) Uani 1 1 d . . . . .
H65 H -0.2047 0.0677 0.2208 0.047 Uiso 1 1 calc R . . . .
C66 C -0.1597(2) 0.1040(3) 0.25758(12) 0.0351(14) Uani 1 1 d . . . . .
C67 C -0.1079(2) 0.1074(3) 0.27084(12) 0.0350(14) Uani 1 1 d . . . . .
C68 C -0.2026(2) 0.1354(2) 0.27210(12) 0.0343(14) Uani 1 1 d . . . . .
H68 H -0.2347 0.1335 0.2606 0.041 Uiso 1 1 calc R . . . .
C69 C -0.25973(19) 0.2111(2) 0.33799(12) 0.0288(13) Uani 1 1 d . . . . .
C70 C -0.30916(19) 0.2304(3) 0.34552(13) 0.0341(14) Uani 1 1 d . . . . .
H70 H -0.3360 0.2302 0.3294 0.041 Uiso 1 1 calc R . . . .
C71 C -0.31758(19) 0.2500(2) 0.37771(12) 0.0297(13) Uani 1 1 d . . . . .
C72 C -0.23239(19) 0.2321(2) 0.39118(12) 0.0286(13) Uani 1 1 d . . . . .
H72 H -0.2056 0.2332 0.4073 0.034 Uiso 1 1 calc R . . . .
C73 C -0.4219(2) 0.3083(3) 0.42226(13) 0.0368(15) Uani 1 1 d . . . . .
H73 H -0.4429 0.3095 0.4029 0.044 Uiso 1 1 calc R . . . .
C74 C -0.44457(19) 0.3298(2) 0.45296(14) 0.0341(14) Uani 1 1 d . . . . .
C75 C -0.4977(2) 0.3483(3) 0.45196(15) 0.0490(18) Uani 1 1 d . . . . .
H75 H -0.5163 0.3484 0.4316 0.059 Uiso 1 1 calc R . . . .
C76 C -0.5213(2) 0.3658(3) 0.48070(16) 0.0484(18) Uani 1 1 d . . . . .
H76 H -0.5565 0.3768 0.4799 0.058 Uiso 1 1 calc R . . . .
C77 C -0.4949(2) 0.3677(3) 0.51067(15) 0.0440(17) Uani 1 1 d . . . . .
H77 H -0.5118 0.3801 0.5301 0.053 Uiso 1 1 calc R . . . .
C78 C -0.4436(2) 0.3514(3) 0.51221(13) 0.0406(16) Uani 1 1 d . . . . .
C79 C -0.4165(2) 0.3313(3) 0.48348(14) 0.0375(15) Uani 1 1 d . . . . .
C80 C -0.4358(4) 0.3725(4) 0.5713(2) 0.1015(13) Uani 1 1 d . U . . .
H80A H -0.4507 0.4101 0.5671 0.152 Uiso 1 1 calc GR . . . .
H80B H -0.4095 0.3754 0.5888 0.152 Uiso 1 1 calc GR . . . .
H80C H -0.4629 0.3463 0.5783 0.152 Uiso 1 1 calc GR . . . .
C81 C -0.2876(2) 0.3629(3) 0.53918(12) 0.0461(17) Uani 1 1 d . . . . .
H81A H -0.2647 0.3574 0.5583 0.069 Uiso 1 1 calc GR . . . .
H81B H -0.3197 0.3421 0.5426 0.069 Uiso 1 1 calc GR . . . .
H81C H -0.2950 0.4036 0.5366 0.069 Uiso 1 1 calc GR . . . .
C82 C -0.2129(2) 0.3624(3) 0.50230(13) 0.0367(15) Uani 1 1 d . . . . .
C83 C -0.1902(2) 0.4104(3) 0.51760(14) 0.0415(16) Uani 1 1 d . . . . .
H83 H -0.2074 0.4301 0.5347 0.050 Uiso 1 1 calc R . . . .
C84 C -0.1415(2) 0.4286(3) 0.50686(14) 0.0433(16) Uani 1 1 d . . . . .
H84 H -0.1262 0.4616 0.5162 0.052 Uiso 1 1 calc R . . . .
C85 C -0.1156(2) 0.3981(3) 0.48239(13) 0.0376(15) Uani 1 1 d . . . . .
H85 H -0.0826 0.4104 0.4757 0.045 Uiso 1 1 calc R . . . .
C86 C -0.13791(19) 0.3490(2) 0.46733(12) 0.0275(13) Uani 1 1 d . . . . .
C87 C -0.1878(2) 0.3296(2) 0.47739(12) 0.0294(13) Uani 1 1 d . . . . .
C88 C -0.10934(19) 0.3153(2) 0.44235(12) 0.0285(13) Uani 1 1 d . . . . .
H88 H -0.1265 0.2858 0.4307 0.034 Uiso 1 1 calc R . . . .
C89 C 0.0133(2) 0.2943(2) 0.40766(13) 0.0322(14) Uani 1 1 d . . . . .
C90 C 0.04535(19) 0.3349(2) 0.42297(13) 0.0323(14) Uani 1 1 d . . . . .
H90 H 0.0315 0.3640 0.4365 0.039 Uiso 1 1 calc R . . . .
C91 C 0.0983(2) 0.3311(3) 0.41753(13) 0.0350(14) Uani 1 1 d . . . . .
C92 C 0.0843(2) 0.2532(3) 0.38318(13) 0.0373(15) Uani 1 1 d . . . . .
H92 H 0.0981 0.2252 0.3689 0.045 Uiso 1 1 calc R . . . .
C93 C 0.2117(2) 0.4078(2) 0.44019(13) 0.0344(14) Uani 1 1 d . . . . .
H93 H 0.1930 0.4346 0.4528 0.041 Uiso 1 1 calc R . . . .
C94 C 0.2680(2) 0.4167(2) 0.43755(12) 0.0360(14) Uani 1 1 d . . . . .
C95 C 0.2880(2) 0.4668(3) 0.45316(15) 0.0444(16) Uani 1 1 d . . . . .
H95 H 0.2655 0.4912 0.4649 0.053 Uiso 1 1 calc R . . . .
C96 C 0.3407(2) 0.4803(3) 0.45135(16) 0.0513(18) Uani 1 1 d . . . . .
H96 H 0.3538 0.5136 0.4618 0.062 Uiso 1 1 calc R . . . .
C97 C 0.3734(2) 0.4443(3) 0.43409(16) 0.0505(18) Uani 1 1 d . . . . .
H97 H 0.4088 0.4536 0.4327 0.061 Uiso 1 1 calc R . . . .
C98 C 0.3554(2) 0.3949(3) 0.41875(14) 0.0433(16) Uani 1 1 d . . . . .
C99 C 0.3011(2) 0.3798(3) 0.41953(13) 0.0384(15) Uani 1 1 d . . . . .
C100 C 0.3851(4) 0.3597(5) 0.3695(2) 0.107(3) Uani 1 1 d . U . . .
H10A H 0.3491 0.3530 0.3633 0.160 Uiso 1 1 calc GR . . . .
H10B H 0.4066 0.3298 0.3599 0.160 Uiso 1 1 calc GR . . . .
H10C H 0.3960 0.3969 0.3611 0.160 Uiso 1 1 calc GR . . . .
C101 C 0.1790(5) 0.2323(5) 0.2398(3) 0.1330(14) Uani 1 1 d . U . . .
H10D H 0.2001 0.2005 0.2320 0.199 Uiso 1 1 calc GR . . . .
H10E H 0.1918 0.2679 0.2304 0.199 Uiso 1 1 calc GR . . . .
H10F H 0.1432 0.2264 0.2329 0.199 Uiso 1 1 calc GR . . . .
C102 C 0.1774(3) 0.1824(4) 0.29364(18) 0.079(2) Uani 1 1 d . U . . .
C103 C 0.1663(4) 0.1327(4) 0.2781(2) 0.093(3) Uani 1 1 d . U . . .
H103 H 0.1630 0.1318 0.2547 0.111 Uiso 1 1 calc R . . . .
C104 C 0.1596(4) 0.0821(4) 0.2965(2) 0.100(3) Uani 1 1 d . U . . .
H104 H 0.1552 0.0469 0.2853 0.120 Uiso 1 1 calc R . . . .
C105 C 0.1594(3) 0.0837(4) 0.33244(19) 0.087(3) Uani 1 1 d . U . . .
H105 H 0.1525 0.0504 0.3449 0.104 Uiso 1 1 calc R . . . .
C106 C 0.1699(3) 0.1371(3) 0.34858(15) 0.0582(19) Uani 1 1 d . . . . .
C107 C 0.1796(2) 0.1878(3) 0.32991(14) 0.0546(19) Uani 1 1 d . . . . .
C108 C 0.1692(2) 0.1363(3) 0.38476(14) 0.0501(18) Uani 1 1 d . . . . .
H108 H 0.1586 0.1018 0.3948 0.060 Uiso 1 1 calc R . . . .
C109 C 0.1999(2) 0.2002(3) 0.46171(13) 0.0406(15) Uani 1 1 d . . . . .
C110 C 0.1947(2) 0.1881(3) 0.49608(13) 0.0434(16) Uani 1 1 d . . . . .
H110 H 0.1745 0.1572 0.5036 0.052 Uiso 1 1 calc R . . . .
C111 C 0.2213(2) 0.2248(3) 0.51850(13) 0.0413(16) Uani 1 1 d . . . . .
C112 C 0.2540(2) 0.2756(3) 0.47493(14) 0.0414(16) Uani 1 1 d . . . . .
H112 H 0.2754 0.3055 0.4674 0.050 Uiso 1 1 calc R . . . .
C113 C 0.1732(2) 0.1843(3) 0.59648(13) 0.0383(15) Uani 1 1 d . . . . .
H113 H 0.1937 0.2093 0.6095 0.046 Uiso 1 1 calc R . . . .
C114 C 0.1340(2) 0.1475(2) 0.61274(13) 0.0340(14) Uani 1 1 d . . . . .
C115 C 0.1089(2) 0.1031(3) 0.59537(17) 0.0497(18) Uani 1 1 d . . . . .
H115 H 0.1175 0.0963 0.5730 0.060 Uiso 1 1 calc R . . . .
C116 C 0.0720(3) 0.0692(3) 0.61028(18) 0.060(2) Uani 1 1 d . . . . .
H116 H 0.0557 0.0396 0.5981 0.072 Uiso 1 1 calc R . . . .
C117 C 0.0586(3) 0.0789(3) 0.64395(17) 0.0560(19) Uani 1 1 d . . . . .
H117 H 0.0325 0.0570 0.6541 0.067 Uiso 1 1 calc R . . . .
C118 C 0.0847(2) 0.1216(3) 0.66175(14) 0.0442(16) Uani 1 1 d . . . . .
C119 C 0.1218(2) 0.1586(3) 0.64646(13) 0.0367(15) Uani 1 1 d . . . . .
C120 C 0.0362(2) 0.1044(3) 0.71187(17) 0.066(2) Uani 1 1 d . U . . .
H12A H 0.0035 0.1131 0.7006 0.099 Uiso 1 1 calc GR . . . .
H12B H 0.0345 0.1167 0.7350 0.099 Uiso 1 1 calc GR . . . .
H12C H 0.0425 0.0633 0.7110 0.099 Uiso 1 1 calc GR . . . .
C121 C 0.0766(3) 0.2542(4) 0.5339(2) 0.084(3) Uani 1 1 d . U . . .
H12N H 0.0975 0.2199 0.5294 0.101 Uiso 1 1 calc R . . . .
H12O H 0.0813 0.2637 0.5576 0.101 Uiso 1 1 calc R . . . .
C122 C 0.0983(3) 0.3068(4) 0.5118(2) 0.090(3) Uani 1 1 d . U . . .
H12P H 0.1041 0.2937 0.4891 0.134 Uiso 1 1 calc GR . . . .
H12Q H 0.1308 0.3205 0.5214 0.134 Uiso 1 1 calc GR . . . .
H12R H 0.0731 0.3378 0.5115 0.134 Uiso 1 1 calc GR . . . .
C123 C 0.0100(4) 0.2311(5) 0.4895(2) 0.101(3) Uani 1 1 d . U . . .
H12S H -0.0263 0.2196 0.4858 0.121 Uiso 1 1 calc R . . . .
H12T H 0.0152 0.2679 0.4780 0.121 Uiso 1 1 calc R . . . .
C124 C 0.0444(3) 0.1872(4) 0.4741(2) 0.091(3) Uani 1 1 d . U . . .
H12U H 0.0774 0.2046 0.4686 0.136 Uiso 1 1 calc GR . . . .
H12V H 0.0280 0.1725 0.4539 0.136 Uiso 1 1 calc GR . . . .
H12W H 0.0500 0.1559 0.4897 0.136 Uiso 1 1 calc GR . . . .
C125 C 0.0039(4) 0.1764(5) 0.5480(3) 0.126(4) Uani 1 1 d . U . . .
H12X H -0.0289 0.1608 0.5393 0.151 Uiso 1 1 calc R . . . .
H12Y H 0.0313 0.1477 0.5448 0.151 Uiso 1 1 calc R . . . .
C126 C -0.0009(3) 0.1905(4) 0.5844(2) 0.094(3) Uani 1 1 d . U . . .
H12Z H 0.0264 0.2171 0.5909 0.141 Uiso 1 1 calc GR . . . .
H H 0.0021 0.1556 0.5974 0.141 Uiso 1 1 calc GR . . . .
HA H -0.0345 0.2081 0.5883 0.141 Uiso 1 1 calc GR . . . .
C127 C -0.3026(2) 0.4238(3) 0.44982(15) 0.0462(17) Uani 1 1 d . . . . .
H12D H -0.3331 0.4187 0.4635 0.069 Uiso 1 1 calc GR . . . .
H12E H -0.3110 0.4490 0.4312 0.069 Uiso 1 1 calc GR . . . .
H12F H -0.2749 0.4407 0.4632 0.069 Uiso 1 1 calc GR . . . .
C128 C -0.1461(4) 0.0410(3) 0.3460(2) 0.108(4) Uani 1 1 d . . . . .
H12G H -0.1211 0.0441 0.3281 0.162 Uiso 1 1 calc GR . . . .
H12H H -0.1775 0.0227 0.3375 0.162 Uiso 1 1 calc GR . . . .
H12I H -0.1315 0.0182 0.3641 0.162 Uiso 1 1 calc GR . . . .
C129 C 0.2187(3) 0.4167(3) 0.35137(16) 0.063(2) Uani 1 1 d . . . . .
H12J H 0.2534 0.4209 0.3607 0.094 Uiso 1 1 calc GR . . . .
H12K H 0.1946 0.4397 0.3641 0.094 Uiso 1 1 calc GR . . . .
H12L H 0.2184 0.4295 0.3283 0.094 Uiso 1 1 calc GR . . . .
C130 C 0.3054(2) 0.4614(3) 0.63059(15) 0.0530(19) Uani 1 1 d . . . . .
H13A H 0.3402 0.4641 0.6218 0.079 Uiso 1 1 calc GR . . . .
H13B H 0.3034 0.4832 0.6512 0.079 Uiso 1 1 calc GR . . . .
H13C H 0.2807 0.4767 0.6144 0.079 Uiso 1 1 calc GR . . . .
C131 C 0.1882(4) 0.0553(3) 0.72284(19) 0.084(3) Uani 1 1 d . . . . .
H13D H 0.2215 0.0357 0.7218 0.126 Uiso 1 1 calc GR . . . .
H13E H 0.1616 0.0315 0.7125 0.126 Uiso 1 1 calc GR . . . .
H13F H 0.1795 0.0622 0.7460 0.126 Uiso 1 1 calc GR . . . .
C133 C 0.0918(4) 0.3417(6) 0.3036(4) 0.179(6) Uani 1 1 d D U . . .
H13J H 0.0844 0.3673 0.3220 0.269 Uiso 1 1 calc GR . . . .
H13K H 0.0802 0.3032 0.3090 0.269 Uiso 1 1 calc GR . . . .
H13L H 0.0737 0.3551 0.2837 0.269 Uiso 1 1 calc GR . . . .
C134 C 0.1257(5) 0.0385(4) 0.4969(2) 0.142(4) Uani 1 1 d D U . . .
H13M H 0.1304 -0.0025 0.4936 0.214 Uiso 1 1 calc GR . . . .
H13N H 0.0912 0.0458 0.5052 0.214 Uiso 1 1 calc GR . . . .
H13O H 0.1514 0.0525 0.5128 0.214 Uiso 1 1 calc GR . . . .
C135 C 0.8788(6) 0.5029(9) 0.7072(4) 0.290(9) Uani 1 1 d D U . . .
H13P H 0.8972 0.5010 0.7284 0.435 Uiso 1 1 calc GR . . . .
H13Q H 0.8516 0.4740 0.7067 0.435 Uiso 1 1 calc GR . . . .
H13R H 0.8634 0.5407 0.7045 0.435 Uiso 1 1 calc GR . . . .
C136 C 0.8211(3) 0.4393(4) 0.3981(2) 0.079(3) Uani 1 1 d . . . . .
H13S H 0.7969 0.4699 0.4033 0.118 Uiso 1 1 calc GR . . . .
H13T H 0.8381 0.4478 0.3772 0.118 Uiso 1 1 calc GR . . . .
H13U H 0.8469 0.4363 0.4159 0.118 Uiso 1 1 calc GR . . . .
C137 C 0.8070(4) 0.0307(4) 0.4352(2) 0.111(4) Uani 1 1 d D . . . .
H13V H 0.8365 0.0109 0.4258 0.166 Uiso 1 1 calc GR . . . .
H13W H 0.7792 0.0034 0.4391 0.166 Uiso 1 1 calc GR . . . .
H13X H 0.8172 0.0484 0.4562 0.166 Uiso 1 1 calc GR . . . .
C138 C 0.9496(4) 0.3672(5) 0.2797(2) 0.109(4) Uani 1 1 d D . . . .
H13Z H 0.9136 0.3795 0.2792 0.163 Uiso 1 1 calc GR . . . .
HB H 0.9543 0.3361 0.2639 0.163 Uiso 1 1 calc GR . . . .
HC H 0.9717 0.3993 0.2737 0.163 Uiso 1 1 calc GR . . . .
C139 C 0.9570(5) 0.4462(4) 0.3461(2) 0.163(5) Uani 1 1 d D . . . .
H13Y H 0.9405 0.4795 0.3359 0.245 Uiso 1 1 calc GR . . . .
HD H 0.9334 0.4138 0.3451 0.245 Uiso 1 1 calc GR . . . .
HE H 0.9885 0.4369 0.3343 0.245 Uiso 1 1 calc GR . . . .
C140 C 1.0077(4) 0.2234(4) 0.2538(2) 0.099(3) Uani 1 1 d . . . . .
H14G H 1.0232 0.2454 0.2359 0.148 Uiso 1 1 calc GR . . . .
H14H H 1.0252 0.1866 0.2558 0.148 Uiso 1 1 calc GR . . . .
H14I H 1.0113 0.2443 0.2747 0.148 Uiso 1 1 calc GR . . . .
C141 C 0.28382(19) 0.2234(3) 0.72830(12) 0.0330(14) Uani 1 1 d . . . . .
C142 C 0.42611(18) 0.4135(2) 0.60352(12) 0.0310(14) Uani 1 1 d . . . . .
C143 C 0.7400(3) 0.4624(5) 0.7177(3) 0.125(4) Uani 1 1 d D U . . .
H14J H 0.7151 0.4336 0.7104 0.187 Uiso 1 1 calc GR . . . .
H14K H 0.7376 0.4958 0.7032 0.187 Uiso 1 1 calc GR . . . .
H14L H 0.7324 0.4738 0.7405 0.187 Uiso 1 1 calc GR . . . .
C144 C 0.4971(5) 0.2382(8) 0.3546(4) 0.2355(14) Uani 1 1 d D U . . .
H14M H 0.4956 0.2147 0.3746 0.353 Uiso 1 1 calc GR . . . .
H14N H 0.4735 0.2227 0.3378 0.353 Uiso 1 1 calc GR . . . .
H14O H 0.4869 0.2772 0.3599 0.353 Uiso 1 1 calc GR . . . .
C145 C 0.3866(4) 0.2681(6) 0.5368(3) 0.155(5) Uani 1 1 d . U . . .
H14A H 0.4156 0.2831 0.5498 0.233 Uiso 1 1 calc GR . . . .
H14B H 0.3854 0.2868 0.5152 0.233 Uiso 1 1 calc GR . . . .
H14C H 0.3908 0.2270 0.5338 0.233 Uiso 1 1 calc GR . . . .
C146 C 0.0404(4) 0.2588(5) 0.7620(2) 0.1139(10) Uani 1 1 d D U . . .
H14D H 0.0467 0.2282 0.7780 0.171 Uiso 1 1 calc GR . . . .
H14E H 0.0035 0.2620 0.7574 0.171 Uiso 1 1 calc GR . . . .
H14F H 0.0533 0.2948 0.7710 0.171 Uiso 1 1 calc GR . . . .
Dy2 Dy 0.32639(2) 0.31914(2) 0.61029(2) 0.03441(7) Uani 1 1 d . . . . .
Dy6 Dy -0.18852(2) 0.25243(2) 0.67610(2) 0.03148(6) Uani 1 1 d . . . . .
Dy1 Dy 0.15168(2) 0.19756(2) 0.72114(2) 0.04144(8) Uani 1 1 d D . . . .
Dy5 Dy -0.30042(2) 0.27518(2) 0.46209(2) 0.03016(6) Uani 1 1 d . . . . .
Dy3 Dy 0.21606(2) 0.27889(2) 0.39097(2) 0.03427(7) Uani 1 1 d . . . . .
Dy4 Dy -0.12531(2) 0.18637(2) 0.34166(2) 0.02944(6) Uani 1 1 d . . . . .
N1 N 0.22297(16) 0.1778(2) 0.76542(10) 0.0381(13) Uani 1 1 d . . . . .
N2 N 0.27342(16) 0.1954(2) 0.75764(10) 0.0382(13) Uani 1 1 d . . . . .
H2 H 0.2987 0.1884 0.7717 0.046 Uiso 1 1 calc R . . . .
N3 N 0.24369(16) 0.2292(2) 0.70548(11) 0.0361(12) Uani 1 1 d . . . . .
N4 N 0.30240(16) 0.2810(2) 0.66933(10) 0.0314(11) Uani 1 1 d . . . . .
N5 N 0.38641(16) 0.3020(2) 0.68763(10) 0.0370(12) Uani 1 1 d . . . . .
H5A H 0.4120 0.2973 0.7017 0.044 Uiso 1 1 calc R . . . .
N6 N 0.39364(15) 0.3357(2) 0.65909(9) 0.0296(11) Uani 1 1 d . . . . .
N7 N 0.16434(18) 0.3244(3) 0.73313(12) 0.0497(15) Uani 1 1 d . . . . .
N8 N 0.3504(3) 0.1968(3) 0.61238(19) 0.100(3) Uani 1 1 d . . . . .
N9 N 0.08031(17) 0.3265(2) 0.62274(11) 0.0402(13) Uani 1 1 d . . . . .
N10 N 0.06135(16) 0.2904(2) 0.64730(11) 0.0398(13) Uani 1 1 d . . . . .
H10G H 0.0824 0.2682 0.6585 0.048 Uiso 1 1 calc R . . . .
N11 N -0.00452(16) 0.2522(2) 0.67832(11) 0.0358(12) Uani 1 1 d . . . . .
N12 N -0.09452(17) 0.2771(2) 0.66920(11) 0.0355(12) Uani 1 1 d . . . . .
N13 N -0.11703(16) 0.3502(2) 0.63166(11) 0.0398(13) Uani 1 1 d . . . . .
H13G H -0.1091 0.3749 0.6163 0.048 Uiso 1 1 calc R . . . .
N14 N -0.16884(17) 0.3443(2) 0.64160(11) 0.0384(13) Uani 1 1 d . . . . .
N15 N -0.13721(16) 0.1602(2) 0.66157(9) 0.0312(11) Uani 1 1 d . . . . .
N16 N -0.12353(18) 0.1546(2) 0.62802(10) 0.0395(13) Uani 1 1 d . . . . .
H16A H -0.0975 0.1330 0.6224 0.047 Uiso 1 1 calc R . . . .
N17 N -0.18672(17) 0.2237(2) 0.61553(10) 0.0358(12) Uani 1 1 d . . . . .
N18 N -0.21398(17) 0.2415(2) 0.55846(10) 0.0376(13) Uani 1 1 d . . . . .
N19 N -0.17131(16) 0.2006(2) 0.51387(10) 0.0338(12) Uani 1 1 d . . . . .
H19 H -0.1931 0.2191 0.5011 0.041 Uiso 1 1 calc R . . . .
N20 N -0.13249(16) 0.1673(2) 0.50007(10) 0.0317(11) Uani 1 1 d . . . . .
N21 N -0.20133(16) 0.1654(2) 0.29899(10) 0.0330(12) Uani 1 1 d . . . . .
N22 N -0.24882(17) 0.1910(2) 0.30642(11) 0.0435(14) Uani 1 1 d . . . . .
H22 H -0.2722 0.1945 0.2907 0.052 Uiso 1 1 calc R . . . .
N23 N -0.14712(17) 0.3130(2) 0.33275(11) 0.0370(12) Uani 1 1 d . . . . .
N24 N -0.21928(16) 0.21145(19) 0.36105(9) 0.0288(11) Uani 1 1 d . . . . .
N25 N -0.27822(16) 0.2510(2) 0.40103(10) 0.0306(11) Uani 1 1 d . . . . .
N26 N -0.36554(16) 0.2680(2) 0.38669(10) 0.0348(12) Uani 1 1 d . . . . .
H26 H -0.3907 0.2674 0.3721 0.042 Uiso 1 1 calc R . . . .
N27 N -0.37519(16) 0.28763(19) 0.41897(10) 0.0291(11) Uani 1 1 d . . . . .
N28 N -0.3071(2) 0.1490(2) 0.45218(13) 0.0512(15) Uani 1 1 d . . . . .
N29 N -0.06168(16) 0.3257(2) 0.43633(10) 0.0315(11) Uani 1 1 d . . . . .
N30 N -0.03882(15) 0.29044(19) 0.41292(11) 0.0317(11) Uani 1 1 d . . . . .
H30A H -0.0575 0.2660 0.4016 0.038 Uiso 1 1 calc R . . . .
N31 N 0.03222(16) 0.2532(2) 0.38595(10) 0.0344(12) Uani 1 1 d . . . . .
N32 N 0.11910(16) 0.2878(2) 0.39812(10) 0.0360(12) Uani 1 1 d . . . . .
N33 N 0.13162(16) 0.3693(2) 0.43205(11) 0.0394(13) Uani 1 1 d . . . . .
H33A H 0.1196 0.3962 0.4449 0.047 Uiso 1 1 calc R . . . .
N34 N 0.18553(16) 0.3655(2) 0.42646(11) 0.0349(12) Uani 1 1 d . . . . .
N35 N 0.18159(18) 0.1779(2) 0.40465(11) 0.0388(13) Uani 1 1 d . . . . .
N36 N 0.1753(2) 0.1666(2) 0.43869(11) 0.0466(14) Uani 1 1 d . . . . .
H36A H 0.1558 0.1383 0.4451 0.056 Uiso 1 1 calc R . . . .
N37 N 0.22753(17) 0.2464(2) 0.45073(10) 0.0342(12) Uani 1 1 d . . . . .
N38 N 0.25379(18) 0.2676(2) 0.50777(10) 0.0380(12) Uani 1 1 d . . . . .
N39 N 0.21629(19) 0.2199(2) 0.55230(11) 0.0452(14) Uani 1 1 d . . . . .
H39 H 0.2358 0.2400 0.5657 0.054 Uiso 1 1 calc R . . . .
N40 N 0.17937(19) 0.1823(2) 0.56485(11) 0.0464(14) Uani 1 1 d . . . . .
N41 N 0.0195(2) 0.2399(3) 0.52750(14) 0.0689(18) Uani 1 1 d . U . . .
N42 N 0.9179(2) 0.0297(3) 0.58977(15) 0.0655(18) Uani 1 1 d . . . . .
N43 N 0.0967(2) 0.5141(2) 0.41843(13) 0.0543(16) Uani 1 1 d . . . . .
O1 O 0.03407(16) 0.1133(2) 0.79413(11) 0.0717(15) Uani 1 1 d . U . . .
O2 O 0.11898(15) 0.1495(2) 0.76272(9) 0.0593(13) Uani 1 1 d . U . . .
O3 O 0.16920(14) 0.2849(2) 0.75593(9) 0.0470(12) Uani 1 1 d . . . . .
O4 O 0.1702(2) 0.3755(2) 0.74097(12) 0.0709(16) Uani 1 1 d . . . . .
O5 O 0.15566(14) 0.30892(19) 0.70320(9) 0.0446(11) Uani 1 1 d . . . . .
O6 O 0.19135(15) 0.10907(19) 0.70547(9) 0.0500(12) Uani 1 1 d . . . . .
H6 H 0.2111 0.1095 0.6859 0.060 Uiso 1 1 calc R . . . .
O7 O 0.06972(15) 0.2447(2) 0.72839(11) 0.0669(12) Uani 1 1 d D U . . .
H7 H 0.0463(4) 0.2435(15) 0.7128(2) 0.100 Uiso 1 1 d DR . . . .
O8 O 0.07750(14) 0.13410(19) 0.69563(9) 0.0460(11) Uani 1 1 d . . . . .
O9 O 0.14214(13) 0.20194(18) 0.66464(8) 0.0387(10) Uani 1 1 d . . . . .
O10 O 0.18909(15) 0.2376(2) 0.34341(9) 0.0484(12) Uani 1 1 d . . . . .
O11 O 0.1822(3) 0.2354(3) 0.27742(12) 0.103(2) Uani 1 1 d . U . . .
O12 O 0.20330(16) 0.3568(2) 0.35278(9) 0.0508(12) Uani 1 1 d . . . . .
H12M H 0.1833 0.3459 0.3340 0.061 Uiso 1 1 calc R . . . .
O13 O 0.28835(17) 0.2173(2) 0.38136(13) 0.0766(16) Uani 1 1 d . . . . .
H13H H 0.3165 0.2332 0.3889 0.115 Uiso 1 1 d GR . . . .
H13I H 0.2913 0.2116 0.3601 0.115 Uiso 1 1 d GR . . . .
O14 O 0.28479(13) 0.33269(18) 0.40454(9) 0.0396(11) Uani 1 1 d . . . . .
O15 O 0.39011(15) 0.3587(2) 0.40238(12) 0.0621(14) Uani 1 1 d . . . . .
O16 O -0.21151(12) 0.28328(15) 0.46472(8) 0.0288(9) Uani 1 1 d . . . . .
O17 O -0.26250(13) 0.34172(17) 0.50946(8) 0.0355(10) Uani 1 1 d . . . . .
O18 O -0.29868(14) 0.22596(18) 0.51535(9) 0.0429(11) Uani 1 1 d . . . . .
H18A H -0.3297 0.2245 0.5234 0.064 Uiso 1 1 d GR . . . .
H18B H -0.2786 0.2444 0.5292 0.064 Uiso 1 1 d GR . . . .
O19 O -0.28602(14) 0.36865(16) 0.43720(8) 0.0359(10) Uani 1 1 d . . . . .
H19A H -0.2676 0.3691 0.4171 0.043 Uiso 1 1 calc R . . . .
O20 O -0.34568(15) 0.18240(18) 0.45344(10) 0.0469(12) Uani 1 1 d . . . . .
O21 O -0.26167(15) 0.16988(18) 0.45583(10) 0.0437(11) Uani 1 1 d . . . . .
O22 O -0.3126(2) 0.0966(2) 0.44672(18) 0.100(2) Uani 1 1 d . . . . .
O23 O -0.36763(13) 0.31477(18) 0.48621(9) 0.0400(11) Uani 1 1 d . . . . .
O24 O -0.41290(15) 0.3514(2) 0.54168(10) 0.0589(13) Uani 1 1 d . U . . .
O25 O -0.09513(14) 0.14216(18) 0.29641(9) 0.0400(10) Uani 1 1 d . . . . .
O26 O -0.02023(15) 0.0787(2) 0.26908(9) 0.0520(12) Uani 1 1 d . . . . .
O27 O -0.15790(15) 0.09459(17) 0.35745(10) 0.0429(11) Uani 1 1 d . . . . .
H27 H -0.1829 0.0954 0.3743 0.051 Uiso 1 1 calc R . . . .
O28 O -0.14727(13) 0.27452(17) 0.30967(8) 0.0345(10) Uani 1 1 d . . . . .
O29 O -0.13557(14) 0.29670(17) 0.36232(8) 0.0351(10) Uani 1 1 d . . . . .
O30 O -0.15847(16) 0.36430(18) 0.32667(10) 0.0496(12) Uani 1 1 d . . . . .
O31 O -0.04519(13) 0.23864(17) 0.33415(9) 0.0365(10) Uani 1 1 d . . . . .
H31A H -0.0343 0.2339 0.3140 0.055 Uiso 1 1 d GR . . . .
H31B H -0.0219 0.2259 0.3480 0.055 Uiso 1 1 d GR . . . .
O32 O -0.11167(12) 0.18945(15) 0.39814(8) 0.0267(9) Uani 1 1 d . . . . .
O33 O -0.04470(13) 0.12964(17) 0.36373(8) 0.0341(10) Uani 1 1 d . . . . .
O34 O -0.16078(16) 0.21024(19) 0.72360(8) 0.0444(11) Uani 1 1 d . . . . .
O35 O -0.1710(2) 0.1919(3) 0.79070(12) 0.0839(18) Uani 1 1 d . U . . .
O36 O -0.18814(19) 0.3279(2) 0.71669(11) 0.0664(15) Uani 1 1 d . . . . .
H36B H -0.1872 0.3609 0.7067 0.100 Uiso 1 1 d GR . . . .
H36C H -0.1610 0.3245 0.7295 0.100 Uiso 1 1 d GR . . . .
O37 O -0.25016(16) 0.17527(19) 0.67907(12) 0.0567(13) Uani 1 1 d . . . . .
H37A H -0.2388 0.1458 0.6682 0.085 Uiso 1 1 d GR . . . .
H37B H -0.2793 0.1863 0.6703 0.085 Uiso 1 1 d GR . . . .
O38 O -0.26490(14) 0.29508(18) 0.66205(9) 0.0401(10) Uani 1 1 d . . . . .
O39 O -0.36585(15) 0.3105(2) 0.67076(10) 0.0576(13) Uani 1 1 d . . . . .
O40 O 0.23820(13) 0.31148(17) 0.60238(8) 0.0352(10) Uani 1 1 d . . . . .
O41 O 0.28614(14) 0.38104(19) 0.56178(8) 0.0420(11) Uani 1 1 d . . . . .
O42 O 0.33876(15) 0.2792(2) 0.55423(9) 0.0508(12) Uani 1 1 d . U . . .
H42 H 0.3081 0.2698 0.5425 0.061 Uiso 1 1 calc R . . . .
O43 O 0.30318(16) 0.2092(2) 0.60978(11) 0.0540(13) Uani 1 1 d . . . . .
O44 O 0.3871(2) 0.2398(2) 0.61511(13) 0.0793(16) Uani 1 1 d . . . . .
O45 O 0.3666(3) 0.1458(3) 0.6110(3) 0.175(4) Uani 1 1 d . . . . .
O46 O 0.29362(14) 0.40384(17) 0.63694(9) 0.0389(10) Uani 1 1 d . . . . .
H46 H 0.2696 0.3974 0.6540 0.047 Uiso 1 1 calc R . . . .
O47 O 0.41742(13) 0.46154(17) 0.55146(9) 0.0372(10) Uani 1 1 d . . . . .
O48 O 0.38810(13) 0.37918(17) 0.59369(8) 0.0356(10) Uani 1 1 d . . . . .
O49 O 0.07578(16) 0.47805(18) 0.43855(10) 0.0514(12) Uani 1 1 d . . . . .
O50 O 0.1421(2) 0.5051(2) 0.40854(13) 0.0758(16) Uani 1 1 d . . . . .
O52 O 0.1318(3) 0.0667(3) 0.46659(13) 0.120(2) Uani 1 1 d D . . . .
H52A H 0.1158 0.0491 0.4517 0.180 Uiso 1 1 calc GR . . . .
O53 O 0.0095(4) 0.4442(5) 0.5320(3) 0.235(5) Uani 1 1 d . U . . .
O55 O 0.2635(3) 0.0964(4) 0.6519(2) 0.172(3) Uani 1 1 d . U . . .
O56 O 0.5710(6) 0.0405(7) 0.7361(4) 0.287(8) Uani 1 1 d . . . . .
O61 O 0.7898(3) 0.0727(3) 0.41318(16) 0.114(2) Uani 1 1 d D U . . .
H61 H 0.7678 0.0588 0.4002 0.170 Uiso 1 1 calc GR . . . .
O62 O 0.95548(18) 0.2146(2) 0.24676(12) 0.0708(16) Uani 1 1 d . . . . .
H62 H 0.9433 0.1917 0.2605 0.106 Uiso 1 1 calc GR . . . .
O63 O 0.79368(16) 0.3866(2) 0.39518(10) 0.0563(13) Uani 1 1 d . . . . .
H63A H 0.8108 0.3638 0.3838 0.085 Uiso 1 1 calc GR . . . .
O64 O 0.96345(19) 0.3473(2) 0.31340(13) 0.0714(16) Uani 1 1 d D . . . .
O67 O 0.9262(3) 0.0483(3) 0.56046(15) 0.111(2) Uani 1 1 d . U . . .
O68 O 0.8967(2) -0.0173(3) 0.59388(17) 0.115(2) Uani 1 1 d . U . . .
O69 O 0.9364(2) 0.0559(2) 0.61428(13) 0.0744(16) Uani 1 1 d . . . . .
O70 O 0.8602(5) 0.3060(4) 0.7760(2) 0.194(4) Uani 1 1 d . U . . .
O71 O 0.9143(5) 0.4923(7) 0.6805(3) 0.302(7) Uani 1 1 d D U . . .
H71 H 0.9018 0.4680 0.6676 0.452 Uiso 1 1 calc GR . . . .
O72 O 0.0717(2) 0.5574(2) 0.40934(14) 0.0800(17) Uani 1 1 d . U . . .
O73 O 0.9693(5) 0.4587(6) 0.3798(2) 0.234(5) Uani 1 1 d D U . . .
H73A H 0.9762 0.4933 0.3817 0.351 Uiso 1 1 calc GR . . . .
O74 O 0.7923(3) 0.4386(4) 0.7164(2) 0.158(3) Uani 1 1 d D U . . .
O75 O 0.5753(5) 0.1494(6) 0.7059(3) 0.249(6) Uani 1 1 d . U . . .
O76 O 0.5491(3) 0.2380(5) 0.3420(2) 0.183(4) Uani 1 1 d D U . . .
O77 O 0.9419(5) 0.5614(7) 0.3052(3) 0.301(6) Uani 1 1 d . U . . .
O78 O 0.9444(5) 0.3143(4) 0.5458(2) 0.207(4) Uani 1 1 d . U . . .
O79 O 0.20539(19) 0.4140(3) 0.67223(12) 0.092(2) Uani 1 1 d . U . . .
O80 O 0.3187(3) 0.1331(4) 0.3336(2) 0.161(3) Uani 1 1 d . U . . .
O81 O 0.1489(2) 0.3410(3) 0.29747(15) 0.123(2) Uani 1 1 d D U . . .
H81 H 0.1573 0.3094 0.2898 0.184 Uiso 1 1 calc GR . . . .
O82 O 0.6500(3) 0.1933(3) 0.6609(2) 0.134(3) Uani 1 1 d . U . . .
O83 O 0.3819(4) 0.2346(5) 0.4166(3) 0.214(5) Uani 1 1 d . U . . .

loop_
_atom_site_aniso_label
_atom_site_aniso_U_11
_atom_site_aniso_U_22
_atom_site_aniso_U_33
_atom_site_aniso_U_23
_atom_site_aniso_U_13
_atom_site_aniso_U_12
C1 0.059(5) 0.156(8) 0.087(5) 0.038(5) 0.009(4) -0.019(5)
C2 0.032(3) 0.076(4) 0.033(3) 0.019(3) -0.003(2) -0.006(3)
C3 0.049(3) 0.049(4) 0.032(3) 0.015(3) 0.003(3) 0.002(3)
C4 0.060(4) 0.045(3) 0.025(3) 0.013(3) 0.000(3) -0.009(3)
C5 0.045(3) 0.045(3) 0.024(3) 0.006(2) -0.004(2) 0.001(3)
C6 0.031(3) 0.046(3) 0.023(2) 0.008(2) 0.003(2) -0.002(3)
C7 0.032(3) 0.058(4) 0.033(3) 0.020(3) -0.002(2) -0.006(3)
C8 0.025(3) 0.059(4) 0.024(2) 0.003(3) -0.005(2) 0.001(3)
C10 0.030(3) 0.066(4) 0.014(2) 0.007(2) -0.008(2) 0.000(3)
C11 0.024(2) 0.055(4) 0.021(2) -0.001(2) 0.003(2) -0.004(3)
C12 0.025(2) 0.056(4) 0.020(2) 0.005(2) -0.005(2) -0.007(3)
C13 0.024(2) 0.047(3) 0.022(2) -0.009(2) -0.002(2) -0.002(3)
C14 0.019(2) 0.049(3) 0.026(2) -0.012(2) 0.002(2) -0.005(2)
C15 0.025(3) 0.044(3) 0.031(3) -0.013(2) 0.003(2) -0.001(3)
C16 0.026(3) 0.052(4) 0.039(3) -0.016(3) -0.001(2) -0.006(3)
C17 0.020(2) 0.043(3) 0.047(3) -0.002(3) 0.013(2) -0.003(3)
C18 0.019(2) 0.045(3) 0.029(3) -0.011(2) 0.007(2) -0.001(2)
C20 0.037(3) 0.054(4) 0.043(3) 0.009(3) 0.004(3) -0.008(3)
C21 0.044(3) 0.070(4) 0.019(2) 0.012(3) 0.002(2) -0.020(3)
C22 0.040(3) 0.057(4) 0.023(3) 0.003(3) -0.005(2) -0.020(3)
C23 0.050(4) 0.060(4) 0.035(3) 0.011(3) -0.004(3) -0.015(3)
C24 0.048(4) 0.064(4) 0.045(3) 0.013(3) -0.007(3) -0.005(3)
C25 0.031(3) 0.064(4) 0.054(4) 0.011(3) -0.003(3) -0.006(3)
C26 0.033(3) 0.056(4) 0.025(3) 0.012(3) -0.008(2) -0.013(3)
C27 0.026(3) 0.042(3) 0.030(3) 0.003(2) -0.007(2) -0.012(3)
C28 0.020(2) 0.062(4) 0.025(3) 0.010(3) -0.006(2) -0.001(3)
C29 0.026(3) 0.055(4) 0.022(2) 0.000(2) -0.003(2) -0.004(3)
C30 0.030(3) 0.044(3) 0.031(3) 0.004(3) 0.001(2) -0.007(3)
C31 0.030(3) 0.037(3) 0.035(3) -0.001(2) 0.004(2) 0.001(3)
C32 0.023(2) 0.056(4) 0.024(2) 0.006(3) -0.006(2) -0.004(3)
C33 0.038(3) 0.039(3) 0.045(3) 0.007(3) 0.003(3) 0.008(3)
C34 0.035(3) 0.060(4) 0.033(3) 0.003(3) 0.001(2) 0.015(3)
C35 0.040(3) 0.062(4) 0.059(4) 0.013(3) 0.003(3) 0.013(3)
C36 0.051(4) 0.081(5) 0.053(4) 0.011(4) -0.001(3) 0.032(4)
C37 0.036(3) 0.082(5) 0.048(4) 0.009(4) 0.006(3) 0.019(3)
C38 0.032(3) 0.089(5) 0.020(3) 0.010(3) 0.006(2) 0.016(3)
C39 0.034(3) 0.052(3) 0.018(2) 0.004(2) 0.002(2) 0.015(3)
C40 0.032(3) 0.111(6) 0.071(4) 0.030(4) 0.004(3) 0.012(4)
C41 0.157(10) 0.225(12) 0.178(11) 0.001(9) 0.052(8) -0.010(9)
C42 0.051(4) 0.078(5) 0.029(3) 0.004(3) -0.001(3) -0.001(4)
C43 0.075(5) 0.096(5) 0.026(3) 0.031(3) -0.005(3) -0.008(4)
C44 0.088(5) 0.067(5) 0.044(4) 0.018(3) -0.002(4) 0.011(4)
C45 0.065(4) 0.068(4) 0.034(3) 0.016(3) -0.001(3) 0.007(4)
C46 0.035(3) 0.050(3) 0.031(3) 0.014(3) -0.005(2) -0.012(3)
C47 0.027(3) 0.063(4) 0.026(3) 0.010(3) 0.002(2) -0.011(3)
C48 0.029(3) 0.048(3) 0.032(3) 0.014(3) -0.003(2) 0.002(3)
C49 0.027(3) 0.045(3) 0.033(3) 0.003(3) -0.002(2) 0.007(3)
C50 0.030(3) 0.042(3) 0.022(2) 0.005(2) 0.002(2) 0.012(3)
C51 0.037(3) 0.042(3) 0.023(2) -0.003(2) 0.001(2) 0.004(3)
C52 0.034(3) 0.067(4) 0.022(3) -0.001(3) 0.003(2) 0.020(3)
C53 0.029(3) 0.029(3) 0.026(2) -0.001(2) 0.000(2) -0.001(2)
C54 0.028(3) 0.034(3) 0.024(2) -0.009(2) -0.002(2) -0.004(2)
C55 0.039(3) 0.033(3) 0.029(3) 0.000(2) -0.005(2) -0.002(3)
C56 0.041(3) 0.038(3) 0.038(3) -0.003(3) -0.002(3) 0.007(3)
C57 0.027(3) 0.041(3) 0.042(3) -0.014(3) 0.002(2) 0.007(3)
C58 0.027(3) 0.039(3) 0.026(2) -0.009(2) 0.000(2) -0.002(2)
C59 0.023(2) 0.030(3) 0.026(2) -0.009(2) -0.001(2) -0.002(2)
C60 0.047(3) 0.075(4) 0.029(3) -0.017(3) 0.012(3) 0.007(3)
C61 0.058(4) 0.075(5) 0.036(3) -0.003(3) 0.003(3) 0.019(4)
C62 0.040(3) 0.053(4) 0.020(2) 0.002(2) 0.001(2) -0.006(3)
C63 0.052(3) 0.045(3) 0.018(2) -0.008(2) 0.006(2) 0.002(3)
C64 0.061(4) 0.055(4) 0.023(3) -0.010(3) -0.009(3) -0.001(3)
C65 0.050(3) 0.040(3) 0.027(3) -0.007(2) -0.010(2) -0.003(3)
C66 0.043(3) 0.045(3) 0.017(2) 0.000(2) -0.001(2) -0.010(3)
C67 0.044(3) 0.049(3) 0.013(2) -0.003(2) 0.002(2) -0.005(3)
C68 0.030(3) 0.056(4) 0.017(2) -0.006(2) -0.004(2) -0.008(3)
C69 0.026(2) 0.041(3) 0.020(2) 0.001(2) -0.001(2) -0.009(2)
C70 0.018(2) 0.055(4) 0.029(3) -0.005(3) -0.008(2) -0.003(3)
C71 0.020(2) 0.049(3) 0.019(2) 0.003(2) -0.0024(19) 0.000(2)
C72 0.026(2) 0.042(3) 0.017(2) -0.007(2) -0.0070(19) -0.002(2)
C73 0.029(3) 0.055(4) 0.027(3) 0.004(3) -0.004(2) -0.009(3)
C74 0.019(2) 0.035(3) 0.049(3) -0.001(3) 0.000(2) 0.004(2)
C75 0.030(3) 0.075(4) 0.042(3) 0.011(3) -0.008(3) -0.001(3)
C76 0.020(3) 0.058(4) 0.067(4) 0.003(3) -0.002(3) 0.005(3)
C77 0.030(3) 0.063(4) 0.040(3) 0.004(3) 0.005(2) 0.015(3)
C78 0.030(3) 0.062(4) 0.030(3) -0.003(3) 0.000(2) 0.013(3)
C79 0.030(3) 0.042(3) 0.040(3) 0.002(3) -0.005(2) 0.002(3)
C80 0.1000(18) 0.1043(19) 0.1001(18) -0.0035(14) 0.0008(14) 0.0039(14)
C81 0.041(3) 0.077(4) 0.020(3) -0.015(3) -0.001(2) 0.019(3)
C82 0.028(3) 0.055(4) 0.028(3) -0.006(3) -0.007(2) 0.009(3)
C83 0.037(3) 0.053(4) 0.035(3) -0.015(3) -0.005(2) 0.008(3)
C84 0.042(3) 0.052(4) 0.035(3) -0.020(3) -0.011(2) 0.001(3)
C85 0.030(3) 0.049(3) 0.033(3) -0.001(3) -0.006(2) -0.006(3)
C86 0.026(2) 0.034(3) 0.022(2) 0.001(2) -0.0099(19) 0.002(2)
C87 0.031(3) 0.035(3) 0.021(2) -0.001(2) -0.011(2) 0.005(2)
C88 0.031(3) 0.030(3) 0.024(2) 0.000(2) -0.010(2) -0.001(2)
C89 0.027(3) 0.044(3) 0.026(3) -0.001(2) -0.001(2) -0.004(3)
C90 0.025(3) 0.042(3) 0.030(3) -0.007(2) -0.001(2) -0.006(3)
C91 0.031(3) 0.044(3) 0.030(3) -0.002(2) -0.006(2) -0.013(3)
C92 0.029(3) 0.056(4) 0.027(3) -0.008(3) 0.001(2) -0.012(3)
C93 0.033(3) 0.042(3) 0.028(3) -0.003(2) -0.003(2) -0.016(3)
C94 0.038(3) 0.046(3) 0.023(2) 0.006(2) -0.010(2) -0.020(3)
C95 0.037(3) 0.047(4) 0.049(3) 0.011(3) -0.013(3) -0.011(3)
C96 0.035(3) 0.054(4) 0.064(4) 0.017(3) -0.018(3) -0.026(3)
C97 0.022(3) 0.060(4) 0.068(4) 0.025(3) -0.011(3) -0.015(3)
C98 0.028(3) 0.064(4) 0.037(3) 0.015(3) -0.008(2) -0.009(3)
C99 0.031(3) 0.050(4) 0.034(3) 0.013(3) -0.009(2) -0.008(3)
C100 0.095(6) 0.132(8) 0.094(6) 0.003(6) 0.000(5) -0.015(6)
C101 0.1342(19) 0.1342(19) 0.1306(19) 0.0000(14) 0.0018(14) -0.0012(14)
C102 0.090(5) 0.101(5) 0.045(3) -0.023(3) 0.008(3) -0.034(4)
C103 0.106(5) 0.103(5) 0.070(4) -0.032(4) 0.011(4) -0.023(4)
C104 0.120(6) 0.107(5) 0.074(4) -0.050(4) -0.002(4) -0.028(5)
C105 0.109(5) 0.095(5) 0.057(4) -0.032(4) 0.009(4) -0.027(4)
C106 0.054(4) 0.078(4) 0.043(3) -0.037(3) 0.013(3) -0.028(3)
C107 0.045(3) 0.094(5) 0.025(3) -0.016(3) 0.007(2) -0.027(4)
C108 0.058(4) 0.057(4) 0.035(3) -0.009(3) -0.003(3) -0.017(3)
C109 0.041(3) 0.056(4) 0.024(3) -0.013(3) -0.003(2) -0.019(3)
C110 0.053(3) 0.049(4) 0.028(3) 0.004(3) -0.004(2) -0.027(3)
C111 0.045(3) 0.059(4) 0.020(2) -0.003(3) -0.007(2) -0.010(3)
C112 0.045(3) 0.045(3) 0.035(3) -0.003(3) 0.001(3) -0.018(3)
C113 0.036(3) 0.048(3) 0.031(3) 0.006(3) -0.010(2) -0.008(3)
C114 0.035(3) 0.038(3) 0.029(3) 0.007(2) -0.005(2) -0.008(3)
C115 0.053(4) 0.044(4) 0.052(4) 0.002(3) -0.001(3) -0.013(3)
C116 0.071(4) 0.047(4) 0.063(4) 0.004(3) 0.002(4) -0.018(4)
C117 0.052(4) 0.053(4) 0.063(4) 0.018(3) 0.005(3) -0.024(3)
C118 0.030(3) 0.063(4) 0.039(3) 0.018(3) -0.002(2) -0.009(3)
C119 0.026(3) 0.053(4) 0.031(3) 0.015(3) -0.010(2) -0.004(3)
C120 0.040(3) 0.100(5) 0.057(4) 0.031(4) 0.002(3) -0.024(4)
C121 0.076(4) 0.118(5) 0.060(4) -0.003(4) -0.004(4) -0.015(4)
C122 0.086(5) 0.123(7) 0.059(5) -0.009(5) -0.014(4) -0.024(5)
C123 0.090(5) 0.128(6) 0.084(5) 0.007(5) -0.025(4) -0.028(5)
C124 0.075(5) 0.126(7) 0.072(5) -0.018(5) -0.001(4) -0.043(5)
C125 0.107(6) 0.129(6) 0.141(6) -0.054(5) -0.027(5) 0.027(5)
C126 0.072(5) 0.117(7) 0.092(6) 0.022(5) -0.004(5) 0.017(5)
C127 0.050(3) 0.049(4) 0.039(3) -0.006(3) -0.007(3) 0.014(3)
C128 0.215(11) 0.052(5) 0.057(5) -0.011(4) 0.042(6) -0.022(6)
C129 0.077(5) 0.074(5) 0.038(3) 0.007(3) -0.014(3) -0.024(4)
C130 0.050(4) 0.068(4) 0.041(3) -0.003(3) 0.004(3) -0.009(4)
C131 0.124(7) 0.074(5) 0.052(4) 0.012(4) -0.010(5) -0.025(5)
C133 0.141(9) 0.198(11) 0.197(11) 0.032(9) -0.060(8) -0.041(8)
C134 0.219(10) 0.122(7) 0.085(6) 0.015(6) -0.040(7) -0.067(7)
C135 0.269(14) 0.291(15) 0.309(15) 0.013(12) 0.029(12) 0.002(12)
C136 0.075(5) 0.085(6) 0.076(5) 0.002(5) -0.001(4) 0.005(5)
C137 0.138(9) 0.095(7) 0.100(7) 0.040(5) 0.006(6) -0.008(7)
C138 0.089(6) 0.132(8) 0.106(7) 0.014(7) 0.025(6) 0.016(6)
C139 0.329(15) 0.069(6) 0.089(6) -0.024(5) -0.105(7) -0.014(8)
C140 0.102(7) 0.122(8) 0.073(6) -0.015(6) 0.008(5) -0.012(6)
C141 0.023(2) 0.056(4) 0.019(2) 0.002(2) -0.002(2) -0.005(3)
C142 0.020(2) 0.050(3) 0.023(2) -0.014(2) 0.0074(19) -0.006(2)
C143 0.115(7) 0.138(8) 0.121(7) -0.011(7) 0.033(6) 0.008(7)
C144 0.2347(19) 0.2359(19) 0.2360(19) 0.0006(15) 0.0022(15) -0.0001(15)
C145 0.113(6) 0.235(11) 0.120(7) -0.021(8) 0.051(5) -0.012(8)
C146 0.1144(16) 0.1184(18) 0.1090(10) -0.0037(13) 0.0104(9) 0.0025(14)
Dy2 0.02533(12) 0.06068(17) 0.01723(11) -0.00254(11) 0.00027(9) -0.01470(13)
Dy6 0.02363(11) 0.05124(16) 0.01961(11) 0.00143(11) 0.00268(9) 0.00255(12)
Dy1 0.02254(12) 0.0813(2) 0.02033(11) 0.01967(12) -0.00547(9) -0.00908(14)
Dy5 0.02160(11) 0.04761(15) 0.02119(11) -0.00261(11) -0.00295(9) 0.00483(12)
Dy3 0.02559(12) 0.06024(17) 0.01697(11) -0.00419(11) 0.00032(9) -0.01175(13)
Dy4 0.02446(11) 0.04776(15) 0.01606(10) -0.00701(11) -0.00157(9) -0.00444(12)
N1 0.022(2) 0.073(3) 0.019(2) 0.006(2) -0.0019(17) -0.006(2)
N2 0.024(2) 0.074(3) 0.0166(19) 0.015(2) -0.0041(17) -0.001(2)
N3 0.022(2) 0.059(3) 0.028(2) 0.012(2) -0.0042(17) -0.010(2)
N4 0.026(2) 0.052(3) 0.0162(19) 0.002(2) -0.0002(16) -0.004(2)
N5 0.025(2) 0.064(3) 0.023(2) -0.004(2) -0.0039(17) -0.007(2)
N6 0.024(2) 0.048(3) 0.0172(19) -0.0061(19) 0.0053(16) -0.003(2)
N7 0.032(2) 0.083(4) 0.034(3) 0.003(3) -0.004(2) 0.004(3)
N8 0.116(6) 0.081(5) 0.101(5) -0.043(4) -0.013(5) 0.010(5)
N9 0.035(2) 0.060(3) 0.026(2) 0.014(2) -0.0051(19) -0.010(2)
N10 0.017(2) 0.070(3) 0.032(2) 0.016(2) 0.0005(18) -0.005(2)
N11 0.022(2) 0.056(3) 0.030(2) 0.006(2) -0.0034(18) -0.007(2)
N12 0.028(2) 0.044(3) 0.035(2) 0.006(2) -0.0013(19) -0.004(2)
N13 0.024(2) 0.051(3) 0.044(3) 0.014(2) 0.0124(19) 0.007(2)
N14 0.030(2) 0.052(3) 0.033(2) 0.007(2) 0.0040(19) 0.008(2)
N15 0.028(2) 0.050(3) 0.0151(19) 0.0042(19) -0.0002(16) 0.004(2)
N16 0.040(2) 0.057(3) 0.022(2) 0.009(2) 0.0030(19) 0.017(2)
N17 0.032(2) 0.052(3) 0.024(2) 0.004(2) 0.0035(18) 0.013(2)
N18 0.032(2) 0.061(3) 0.020(2) 0.005(2) 0.0003(18) 0.015(2)
N19 0.031(2) 0.053(3) 0.0176(19) 0.002(2) 0.0010(17) 0.014(2)
N20 0.030(2) 0.046(3) 0.020(2) 0.0029(19) 0.0015(17) 0.009(2)
N21 0.032(2) 0.051(3) 0.0163(19) -0.004(2) -0.0001(17) -0.004(2)
N22 0.028(2) 0.080(4) 0.023(2) -0.010(2) -0.0072(18) -0.001(3)
N23 0.026(2) 0.051(3) 0.034(2) -0.008(2) -0.0073(19) -0.005(2)
N24 0.028(2) 0.043(3) 0.0159(19) -0.0041(19) 0.0007(16) 0.000(2)
N25 0.026(2) 0.047(3) 0.0184(19) -0.0029(19) -0.0073(16) 0.004(2)
N26 0.024(2) 0.058(3) 0.023(2) -0.009(2) -0.0072(17) 0.000(2)
N27 0.023(2) 0.038(3) 0.026(2) 0.0002(19) -0.0029(17) 0.002(2)
N28 0.066(3) 0.044(3) 0.043(3) -0.001(2) -0.005(3) -0.001(3)
N29 0.024(2) 0.045(3) 0.026(2) -0.003(2) -0.0057(17) -0.005(2)
N30 0.021(2) 0.040(3) 0.035(2) -0.007(2) -0.0016(18) -0.006(2)
N31 0.025(2) 0.055(3) 0.023(2) -0.011(2) -0.0017(17) -0.006(2)
N32 0.022(2) 0.058(3) 0.028(2) -0.010(2) 0.0023(17) -0.014(2)
N33 0.031(2) 0.059(3) 0.029(2) -0.013(2) 0.0057(19) -0.023(2)
N34 0.026(2) 0.049(3) 0.030(2) 0.006(2) 0.0006(18) -0.012(2)
N35 0.038(2) 0.055(3) 0.024(2) -0.012(2) -0.0006(19) -0.011(2)
N36 0.061(3) 0.052(3) 0.026(2) -0.002(2) -0.007(2) -0.025(3)
N37 0.035(2) 0.050(3) 0.017(2) -0.002(2) -0.0029(18) -0.012(2)
N38 0.043(3) 0.053(3) 0.019(2) 0.004(2) 0.0022(19) -0.021(2)
N39 0.053(3) 0.059(3) 0.023(2) 0.005(2) -0.004(2) -0.031(3)
N40 0.050(3) 0.062(3) 0.026(2) 0.001(2) -0.007(2) -0.020(3)
N41 0.055(3) 0.106(4) 0.046(3) 0.008(3) -0.012(2) -0.029(3)
N42 0.064(4) 0.060(4) 0.073(4) -0.025(3) -0.012(3) 0.011(3)
N43 0.064(3) 0.052(3) 0.046(3) 0.004(3) -0.010(3) -0.015(3)
O1 0.037(2) 0.126(4) 0.053(2) 0.039(2) 0.0001(19) -0.014(3)
O2 0.0296(19) 0.112(3) 0.036(2) 0.038(2) -0.0091(16) -0.012(2)
O3 0.034(2) 0.083(3) 0.0235(18) 0.013(2) -0.0080(16) 0.002(2)
O4 0.075(3) 0.083(4) 0.054(3) 0.000(3) -0.019(2) 0.016(3)
O5 0.0306(19) 0.082(3) 0.0210(17) 0.0099(19) -0.0071(15) 0.004(2)
O6 0.041(2) 0.078(3) 0.032(2) 0.022(2) -0.0070(17) -0.013(2)
O7 0.0361(18) 0.098(3) 0.0664(11) 0.0262(18) -0.0296(9) -0.015(2)
O8 0.0280(19) 0.073(3) 0.037(2) 0.023(2) -0.0027(16) -0.018(2)
O9 0.0289(18) 0.063(3) 0.0240(17) 0.0104(18) -0.0035(15) -0.0164(19)
O10 0.046(2) 0.081(3) 0.0188(17) -0.0112(19) -0.0013(16) -0.021(2)
O11 0.144(4) 0.133(4) 0.032(2) -0.006(3) 0.002(3) -0.041(4)
O12 0.051(2) 0.079(3) 0.0220(18) 0.004(2) -0.0096(17) -0.012(2)
O13 0.034(2) 0.108(4) 0.087(3) -0.049(3) -0.008(2) -0.002(3)
O14 0.0234(17) 0.064(3) 0.0316(19) -0.0020(19) -0.0015(15) -0.0128(19)
O15 0.028(2) 0.095(4) 0.063(3) 0.000(3) -0.010(2) -0.011(2)
O16 0.0221(16) 0.038(2) 0.0258(17) -0.0063(16) -0.0083(14) -0.0019(16)
O17 0.0298(18) 0.055(2) 0.0213(17) -0.0071(17) -0.0015(14) 0.0057(19)
O18 0.0309(19) 0.071(3) 0.0270(18) 0.0024(19) -0.0002(16) 0.003(2)
O19 0.0357(19) 0.048(2) 0.0243(17) -0.0049(17) -0.0071(15) 0.0125(18)
O20 0.036(2) 0.051(3) 0.054(2) 0.000(2) -0.0033(19) 0.007(2)
O21 0.034(2) 0.055(3) 0.042(2) 0.007(2) 0.0016(17) -0.003(2)
O22 0.076(4) 0.060(3) 0.163(6) -0.023(4) -0.007(4) -0.001(3)
O23 0.0234(17) 0.069(3) 0.0277(18) -0.0093(19) -0.0036(15) 0.0107(19)
O24 0.041(2) 0.097(3) 0.038(2) -0.019(2) -0.0004(18) 0.031(2)
O25 0.0290(19) 0.064(3) 0.0275(18) -0.0168(18) 0.0004(15) -0.0078(19)
O26 0.042(2) 0.082(3) 0.033(2) -0.023(2) 0.0016(18) 0.005(2)
O27 0.038(2) 0.046(2) 0.044(2) -0.0078(19) 0.0022(18) -0.007(2)
O28 0.0343(19) 0.050(2) 0.0190(16) -0.0021(17) -0.0092(14) -0.0060(19)
O29 0.0343(19) 0.055(2) 0.0157(16) 0.0003(16) -0.0075(14) -0.0050(19)
O30 0.047(2) 0.049(3) 0.052(2) -0.007(2) -0.0149(19) 0.007(2)
O31 0.0235(17) 0.062(3) 0.0242(17) -0.0059(17) -0.0037(14) -0.0071(18)
O32 0.0250(17) 0.0316(19) 0.0233(16) -0.0045(15) 0.0008(14) 0.0021(16)
O33 0.0292(18) 0.053(2) 0.0206(17) -0.0044(16) 0.0053(14) 0.0044(18)
O34 0.053(2) 0.064(3) 0.0165(17) 0.0016(18) 0.0043(16) 0.009(2)
O35 0.078(3) 0.124(4) 0.050(3) -0.004(3) 0.023(2) -0.002(3)
O36 0.070(3) 0.075(3) 0.054(3) -0.019(2) -0.009(2) 0.020(3)
O37 0.036(2) 0.054(3) 0.080(3) 0.003(2) -0.002(2) -0.005(2)
O38 0.0295(19) 0.060(3) 0.0312(19) 0.0129(18) 0.0081(15) 0.0048(19)
O39 0.029(2) 0.097(3) 0.047(2) 0.029(2) 0.0093(18) 0.015(2)
O40 0.0291(18) 0.051(2) 0.0254(17) 0.0028(17) -0.0075(15) -0.0109(18)
O41 0.0329(19) 0.078(3) 0.0156(16) 0.0077(18) -0.0008(14) -0.019(2)
O42 0.038(2) 0.082(3) 0.032(2) -0.017(2) 0.0041(17) -0.022(2)
O43 0.034(2) 0.068(3) 0.060(3) -0.012(2) -0.008(2) -0.007(2)
O44 0.100(4) 0.061(3) 0.075(3) -0.031(2) -0.044(3) 0.012(3)
O45 0.113(6) 0.099(5) 0.311(11) -0.081(6) -0.041(6) 0.015(5)
O46 0.0319(19) 0.057(2) 0.0282(18) 0.0027(18) 0.0031(15) -0.0124(19)
O47 0.0283(18) 0.056(2) 0.0272(18) 0.0030(18) 0.0020(15) -0.0115(19)
O48 0.0270(17) 0.059(2) 0.0210(17) -0.0014(17) 0.0023(14) -0.0197(18)
O49 0.054(2) 0.051(3) 0.049(2) 0.002(2) 0.005(2) -0.017(2)
O50 0.068(3) 0.091(4) 0.069(3) 0.017(3) 0.015(3) -0.011(3)
O52 0.199(6) 0.106(4) 0.055(3) 0.008(3) -0.014(4) -0.097(4)
O53 0.142(7) 0.238(9) 0.324(10) -0.131(7) -0.056(7) 0.016(7)
O55 0.109(5) 0.192(7) 0.217(7) 0.054(6) 0.079(5) 0.006(5)
O56 0.290(15) 0.325(17) 0.244(14) 0.015(13) -0.021(12) 0.039(14)
O61 0.108(4) 0.134(5) 0.100(4) 0.030(4) 0.036(4) 0.011(4)
O62 0.049(3) 0.091(4) 0.072(3) 0.012(3) -0.016(2) -0.011(3)
O63 0.048(2) 0.084(3) 0.037(2) -0.019(2) 0.0044(19) -0.005(2)
O64 0.062(3) 0.073(3) 0.079(3) 0.016(3) -0.003(3) -0.010(3)
O67 0.136(5) 0.110(5) 0.085(4) 0.007(4) -0.029(4) 0.040(4)
O68 0.102(4) 0.114(5) 0.130(5) -0.042(4) 0.022(4) -0.049(4)
O69 0.074(3) 0.073(3) 0.076(3) -0.025(3) -0.015(3) 0.020(3)
O70 0.289(10) 0.203(8) 0.088(5) -0.030(5) -0.042(6) -0.017(7)
O71 0.319(11) 0.314(12) 0.275(11) 0.020(10) 0.120(9) 0.077(10)
O72 0.065(3) 0.065(3) 0.110(4) 0.036(3) -0.019(3) -0.012(3)
O73 0.223(9) 0.241(10) 0.237(10) 0.003(9) -0.026(8) -0.009(8)
O74 0.134(6) 0.170(7) 0.167(7) -0.036(6) -0.023(5) 0.008(6)
O75 0.236(10) 0.257(10) 0.254(10) -0.011(9) 0.014(9) -0.029(9)
O76 0.193(7) 0.222(8) 0.133(6) -0.012(6) -0.077(5) -0.037(7)
O77 0.242(9) 0.395(13) 0.262(10) 0.043(10) -0.128(8) 0.016(10)
O78 0.380(11) 0.152(6) 0.087(5) 0.035(5) -0.050(6) 0.077(7)
O79 0.052(3) 0.170(5) 0.055(3) 0.012(3) 0.022(2) -0.014(3)
O80 0.141(6) 0.187(7) 0.156(6) 0.003(6) 0.033(5) 0.060(5)
O81 0.121(4) 0.160(6) 0.086(4) 0.007(4) -0.056(3) -0.037(4)
O82 0.077(4) 0.128(5) 0.197(7) 0.007(5) -0.035(4) 0.005(4)
O83 0.189(8) 0.184(8) 0.268(10) 0.041(7) -0.040(7) -0.075(6)

loop_
_atom_type_symbol
_atom_type_description
_atom_type_scat_dispersion_real
_atom_type_scat_dispersion_imag
_atom_type_scat_source
C C 0.0033 0.0016 'International Tables Vol C Tables 4.2.6.8 and 6.1.1.4'
Dy Dy -0.1892 4.4098 'International Tables Vol C Tables 4.2.6.8 and 6.1.1.4'
N N 0.0061 0.0033 'International Tables Vol C Tables 4.2.6.8 and 6.1.1.4'
O O 0.0106 0.0060 'International Tables Vol C Tables 4.2.6.8 and 6.1.1.4'
H H 0.0000 0.0000 'International Tables Vol C Tables 4.2.6.8 and 6.1.1.4'

loop_
_geom_angle_atom_site_label_1
_geom_angle_atom_site_label_2
_geom_angle_atom_site_label_3
_geom_angle
_geom_angle_site_symmetry_1
_geom_angle_site_symmetry_3
_geom_angle_publ_flag
C3 C2 C7 120.8(5) . . ?
O1 C2 C3 123.9(5) . . ?
O1 C2 C7 115.3(5) . . ?
C4 C3 C2 119.9(5) . . ?
C5 C4 C3 120.4(5) . . ?
C4 C5 C6 121.0(5) . . ?
C5 C6 C8 118.2(5) . . ?
C7 C6 C5 118.6(5) . . ?
C7 C6 C8 123.1(5) . . ?
C2 C7 C6 119.2(5) . . ?
O2 C7 C2 120.0(5) . . ?
O2 C7 C6 120.7(5) . . ?
N1 C8 C6 126.4(5) . . ?
C141 C10 C11 117.5(5) . . ?
N4 C11 C10 122.3(5) . . ?
N5 C11 C10 119.7(5) . . ?
N5 C11 N4 118.0(5) . . ?
N4 C12 N3 128.9(5) . . ?
N6 C13 C14 126.9(4) . . ?
C15 C14 C13 117.6(4) . . ?
C15 C14 C142 120.7(5) . . ?
C142 C14 C13 121.7(5) . . ?
C16 C15 C14 120.6(5) . . ?
C15 C16 C17 120.3(5) . . ?
C16 C17 C18 120.2(5) . . ?
C17 C18 C142 122.1(5) . . ?
C17 C18 O47 123.9(5) . . ?
O47 C18 C142 114.0(4) . . ?
C23 C22 C27 121.8(5) . . ?
O41 C22 C23 125.9(5) . . ?
O41 C22 C27 112.2(5) . . ?
C22 C23 C24 119.9(6) . . ?
C25 C24 C23 119.6(6) . . ?
C24 C25 C26 121.2(6) . . ?
C25 C26 C28 120.6(5) . . ?
C27 C26 C25 120.3(5) . . ?
C27 C26 C28 119.0(5) . . ?
C26 C27 C22 117.1(5) . . ?
O40 C27 C22 118.7(5) . . ?
O40 C27 C26 124.2(5) . . ?
N9 C28 C26 121.3(5) . . ?
N10 C29 C30 123.8(5) . . ?
N10 C29 N11 114.4(5) . . ?
N11 C29 C30 121.8(5) . . ?
C29 C30 C31 116.6(5) . . ?
N12 C31 C30 122.7(5) . . ?
N13 C31 C30 120.7(5) . . ?
N13 C31 N12 116.5(5) . . ?
N11 C32 N12 128.7(5) . . ?
N14 C33 C34 125.9(5) . . ?
C35 C34 C33 115.3(5) . . ?
C39 C34 C33 123.1(5) . . ?
C39 C34 C35 121.6(5) . . ?
C36 C35 C34 120.6(6) . . ?
C35 C36 C37 119.0(7) . . ?
C38 C37 C36 121.0(6) . . ?
C37 C38 C39 122.2(6) . . ?
C37 C38 O39 123.8(5) . . ?
O39 C38 C39 113.9(5) . . ?
C34 C39 C38 115.5(5) . . ?
O38 C39 C34 124.7(5) . . ?
O38 C39 C38 119.8(5) . . ?
C43 C42 C47 122.9(6) . . ?
C43 C42 O35 120.5(6) . . ?
O35 C42 C47 116.4(6) . . ?
C42 C43 C44 119.8(6) . . ?
C45 C44 C43 118.5(7) . . ?
C44 C45 C46 122.6(7) . . ?
C45 C46 C47 120.2(5) . . ?
C45 C46 C48 116.4(5) . . ?
C47 C46 C48 123.4(5) . . ?
C46 C47 C42 115.7(6) . . ?
O34 C47 C42 121.4(6) . . ?
O34 C47 C46 122.9(5) . . ?
N15 C48 C46 125.0(5) . . ?
N16 C49 C50 121.5(5) . . ?
N16 C49 N17 116.6(5) . . ?
N17 C49 C50 121.9(5) . . ?
C51 C50 C49 117.6(5) . . ?
C50 C51 N18 122.0(5) . . ?
N19 C51 C50 124.4(5) . . ?
N19 C51 N18 113.6(5) . . ?
N18 C52 N17 129.3(5) . . ?
N20 C53 C54 120.7(5) . . ?
C55 C54 C53 121.6(5) . . ?
C55 C54 C59 120.7(5) . . ?
C59 C54 C53 117.7(5) . . ?
C56 C55 C54 120.8(5) . . ?
C55 C56 C57 119.8(5) . . ?
C58 C57 C56 120.1(5) . . ?
C57 C58 C59 122.1(5) . . ?
C57 C58 O33 125.9(5) . . ?
O33 C58 C59 112.0(4) . . ?
C54 C59 C58 116.5(5) . . ?
O32 C59 C54 124.3(4) . . ?
O32 C59 C58 119.1(4) . . ?
C63 C62 C67 122.4(5) . . ?
O26 C62 C63 123.1(5) . . ?
O26 C62 C67 114.5(5) . . ?
C62 C63 C64 119.6(5) . . ?
C65 C64 C63 119.9(5) . . ?
C64 C65 C66 120.7(5) . . ?
C65 C66 C67 120.3(5) . . ?
C65 C66 C68 117.5(5) . . ?
C67 C66 C68 122.2(5) . . ?
C62 C67 C66 117.0(5) . . ?
O25 C67 C62 120.7(5) . . ?
O25 C67 C66 122.3(5) . . ?
N21 C68 C66 126.7(5) . . ?
N22 C69 C70 120.4(4) . . ?
N22 C69 N24 117.0(4) . . ?
N24 C69 C70 122.6(4) . . ?
C69 C70 C71 117.6(4) . . ?
N25 C71 C70 121.1(4) . . ?
N26 C71 C70 120.1(4) . . ?
N26 C71 N25 118.9(4) . . ?
N25 C72 N24 128.3(4) . . ?
N27 C73 C74 126.3(5) . . ?
C75 C74 C73 118.1(5) . . ?
C79 C74 C73 122.2(5) . . ?
C79 C74 C75 119.7(5) . . ?
C76 C75 C74 119.9(5) . . ?
C75 C76 C77 121.5(5) . . ?
C76 C77 C78 119.8(5) . . ?
C77 C78 C79 122.1(5) . . ?
C77 C78 O24 124.4(5) . . ?
O24 C78 C79 113.5(5) . . ?
C74 C79 C78 117.0(5) . . ?
O23 C79 C74 122.8(5) . . ?
O23 C79 C78 120.2(5) . . ?
C83 C82 C87 123.1(5) . . ?
O17 C82 C83 124.3(5) . . ?
O17 C82 C87 112.6(5) . . ?
C84 C83 C82 118.6(5) . . ?
C85 C84 C83 120.3(5) . . ?
C84 C85 C86 121.3(5) . . ?
C85 C86 C87 120.0(5) . . ?
C85 C86 C88 121.1(5) . . ?
C87 C86 C88 118.8(5) . . ?
C82 C87 C86 116.6(5) . . ?
O16 C87 C82 119.4(5) . . ?
O16 C87 C86 123.9(4) . . ?
N29 C88 C86 121.1(5) . . ?
N30 C89 C90 123.7(5) . . ?
N30 C89 N31 113.9(5) . . ?
N31 C89 C90 122.4(5) . . ?
C91 C90 C89 117.8(5) . . ?
N32 C91 C90 121.5(5) . . ?
N33 C91 C90 120.5(5) . . ?
N33 C91 N32 118.0(5) . . ?
N32 C92 N31 128.6(5) . . ?
N34 C93 C94 125.4(5) . . ?
C95 C94 C93 116.0(5) . . ?
C99 C94 C93 123.5(5) . . ?
C99 C94 C95 120.5(5) . . ?
C96 C95 C94 120.7(6) . . ?
C97 C96 C95 119.2(6) . . ?
C96 C97 C98 121.8(5) . . ?
C97 C98 C99 120.9(6) . . ?
C97 C98 O15 119.8(5) . . ?
O15 C98 C99 119.2(5) . . ?
C94 C99 C98 116.9(5) . . ?
O14 C99 C94 123.2(5) . . ?
O14 C99 C98 119.9(5) . . ?
C103 C102 C107 122.8(8) . . ?
C103 C102 O11 124.3(7) . . ?
O11 C102 C107 112.5(7) . . ?
C102 C103 C104 120.5(8) . . ?
C103 C104 C105 120.4(8) . . ?
C106 C105 C104 118.2(8) . . ?
C105 C106 C108 116.0(6) . . ?
C107 C106 C105 121.3(6) . . ?
C107 C106 C108 122.7(6) . . ?
C106 C107 C102 116.6(6) . . ?
O10 C107 C102 119.7(6) . . ?
O10 C107 C106 123.7(5) . . ?
N35 C108 C106 127.0(6) . . ?
N36 C109 C110 119.9(5) . . ?
N36 C109 N37 118.3(5) . . ?
N37 C109 C110 121.7(5) . . ?
C111 C110 C109 116.7(5) . . ?
N38 C111 C110 122.2(5) . . ?
N39 C111 C110 122.0(5) . . ?
N39 C111 N38 115.8(5) . . ?
N38 C112 N37 128.9(5) . . ?
N40 C113 C114 120.5(5) . . ?
C115 C114 C113 121.4(5) . . ?
C115 C114 C119 120.3(5) . . ?
C119 C114 C113 118.3(5) . . ?
C116 C115 C114 121.6(6) . . ?
C115 C116 C117 119.9(6) . . ?
C118 C117 C116 118.8(6) . . ?
C117 C118 C119 122.1(5) . . ?
C117 C118 O8 125.2(5) . . ?
O8 C118 C119 112.7(5) . . ?
C114 C119 C118 117.1(5) . . ?
O9 C119 C114 124.4(5) . . ?
O9 C119 C118 118.5(5) . . ?
N41 C121 C122 114.2(7) . . ?
C124 C123 N41 114.2(7) . . ?
C126 C125 N41 107.1(8) . . ?
N2 C141 C10 120.1(4) . . ?
N2 C141 N3 117.5(4) . . ?
N3 C141 C10 122.2(5) . . ?
C14 C142 C18 116.1(5) . . ?
O48 C142 C14 123.6(5) . . ?
O48 C142 C18 120.3(4) . . ?
N4 Dy2 N6 62.34(13) . . ?
N4 Dy2 N8 72.18(19) . . ?
N4 Dy2 O41 139.75(12) . . ?
N4 Dy2 O43 67.64(14) . . ?
N6 Dy2 N8 89.13(18) . . ?
N6 Dy2 O43 107.29(14) . . ?
O40 Dy2 N4 81.62(12) . . ?
O40 Dy2 N6 139.20(12) . . ?
O40 Dy2 N8 97.87(19) . . ?
O40 Dy2 O41 63.81(12) . . ?
O40 Dy2 O42 89.03(13) . . ?
O40 Dy2 O43 72.47(13) . . ?
O40 Dy2 O44 126.00(16) . . ?
O40 Dy2 O46 76.86(13) . . ?
O41 Dy2 N6 136.26(13) . . ?
O41 Dy2 N8 129.76(18) . . ?
O41 Dy2 O43 116.17(13) . . ?
O42 Dy2 N4 137.36(15) . . ?
O42 Dy2 N6 130.20(13) . . ?
O42 Dy2 N8 68.06(19) . . ?
O42 Dy2 O41 65.46(13) . . ?
O42 Dy2 O43 69.87(14) . . ?
O43 Dy2 N8 25.44(18) . . ?
O44 Dy2 N4 80.12(16) . . ?
O44 Dy2 N6 68.49(15) . . ?
O44 Dy2 N8 28.1(2) . . ?
O44 Dy2 O41 136.54(15) . . ?
O44 Dy2 O42 72.19(15) . . ?
O44 Dy2 O43 53.57(15) . . ?
O46 Dy2 N4 77.74(13) . . ?
O46 Dy2 N6 77.31(13) . . ?
O46 Dy2 N8 149.91(18) . . ?
O46 Dy2 O41 74.95(12) . . ?
O46 Dy2 O42 140.19(14) . . ?
O46 Dy2 O43 136.24(13) . . ?
O46 Dy2 O44 145.03(14) . . ?
O48 Dy2 N4 131.52(13) . . ?
O48 Dy2 N6 70.27(13) . . ?
O48 Dy2 N8 118.1(2) . . ?
O48 Dy2 O40 135.78(13) . . ?
O48 Dy2 O41 73.21(12) . . ?
O48 Dy2 O42 82.17(13) . . ?
O48 Dy2 O43 140.61(14) . . ?
O48 Dy2 O44 92.25(17) . . ?
O48 Dy2 O46 82.71(13) . . ?
N12 Dy6 N14 63.79(14) . . ?
N12 Dy6 N15 70.66(15) . . ?
N12 Dy6 N17 85.75(14) . . ?
N15 Dy6 N14 117.31(14) . . ?
N17 Dy6 N14 72.56(15) . . ?
N17 Dy6 N15 63.13(13) . . ?
O34 Dy6 N12 84.01(15) . . ?
O34 Dy6 N14 138.30(15) . . ?
O34 Dy6 N15 70.78(13) . . ?
O34 Dy6 N17 133.61(15) . . ?
O34 Dy6 O36 75.33(16) . . ?
O34 Dy6 O37 80.52(15) . . ?
O34 Dy6 O38 131.80(13) . . ?
O36 Dy6 N12 84.87(16) . . ?
O36 Dy6 N14 76.02(16) . . ?
O36 Dy6 N15 139.69(14) . . ?
O36 Dy6 N17 148.19(16) . . ?
O36 Dy6 O37 120.84(16) . . ?
O37 Dy6 N12 144.78(15) . . ?
O37 Dy6 N14 140.80(15) . . ?
O37 Dy6 N15 74.39(14) . . ?
O37 Dy6 N17 82.46(16) . . ?
O38 Dy6 N12 135.10(15) . . ?
O38 Dy6 N14 71.47(14) . . ?
O38 Dy6 N15 138.60(14) . . ?
O38 Dy6 N17 84.43(14) . . ?
O38 Dy6 O36 81.04(15) . . ?
O38 Dy6 O37 76.56(15) . . ?
N1 Dy1 O5 109.03(14) . . ?
N1 Dy1 O8 132.81(14) . . ?
N3 Dy1 N1 64.36(13) . . ?
N3 Dy1 O5 67.68(13) . . ?
N3 Dy1 O8 137.70(13) . . ?
O2 Dy1 N1 70.24(14) . . ?
O2 Dy1 N3 134.34(14) . . ?
O2 Dy1 O3 93.44(16) . . ?
O2 Dy1 O5 135.50(15) . . ?
O2 Dy1 O6 85.89(16) . . ?
O2 Dy1 O7 78.13(16) . . ?
O2 Dy1 O8 73.85(14) . . ?
O2 Dy1 O9 138.01(15) . . ?
O3 Dy1 N1 68.86(14) . . ?
O3 Dy1 N3 75.05(14) . . ?
O3 Dy1 O5 50.17(12) . . ?
O3 Dy1 O8 143.41(13) . . ?
O6 Dy1 N1 73.96(14) . . ?
O6 Dy1 N3 77.54(15) . . ?
O6 Dy1 O3 140.58(13) . . ?
O6 Dy1 O5 138.00(12) . . ?
O6 Dy1 O7 143.73(15) . . ?
O6 Dy1 O8 73.90(13) . . ?
O7 Dy1 N1 128.20(14) . . ?
O7 Dy1 N3 135.60(16) . . ?
O7 Dy1 O3 73.41(14) . . ?
O7 Dy1 O5 68.19(14) . . ?
O7 Dy1 O8 70.46(15) . . ?
O8 Dy1 O5 118.01(12) . . ?
O9 Dy1 N1 139.43(13) . . ?
O9 Dy1 N3 80.42(13) . . ?
O9 Dy1 O3 122.29(14) . . ?
O9 Dy1 O5 72.27(13) . . ?
O9 Dy1 O6 79.55(14) . . ?
O9 Dy1 O7 90.85(14) . . ?
O9 Dy1 O8 64.31(12) . . ?
N25 Dy5 N27 64.10(13) . . ?
N25 Dy5 N28 70.77(14) . . ?
N25 Dy5 O17 136.74(12) . . ?
N25 Dy5 O21 67.80(13) . . ?
N27 Dy5 N28 88.88(14) . . ?
N27 Dy5 O17 133.09(13) . . ?
N27 Dy5 O21 108.52(13) . . ?
O16 Dy5 N25 80.20(12) . . ?
O16 Dy5 N27 138.98(12) . . ?
O16 Dy5 N28 98.23(14) . . ?
O16 Dy5 O17 63.71(11) . . ?
O16 Dy5 O18 89.43(12) . . ?
O16 Dy5 O19 77.77(12) . . ?
O16 Dy5 O20 123.03(13) . . ?
O16 Dy5 O21 72.85(12) . . ?
O17 Dy5 N28 134.40(13) . . ?
O17 Dy5 O21 118.31(12) . . ?
O18 Dy5 N25 136.88(14) . . ?
O18 Dy5 N27 130.31(13) . . ?
O18 Dy5 N28 69.52(14) . . ?
O18 Dy5 O17 68.88(13) . . ?
O18 Dy5 O19 141.78(13) . . ?
O18 Dy5 O20 73.42(14) . . ?
O18 Dy5 O21 69.14(13) . . ?
O19 Dy5 N25 76.66(13) . . ?
O19 Dy5 N27 75.00(13) . . ?
O19 Dy5 N28 147.37(13) . . ?
O19 Dy5 O17 73.19(12) . . ?
O19 Dy5 O20 143.07(12) . . ?
O19 Dy5 O21 136.82(12) . . ?
O20 Dy5 N25 77.67(14) . . ?
O20 Dy5 N27 70.05(14) . . ?
O20 Dy5 N28 24.80(14) . . ?
O20 Dy5 O17 141.72(13) . . ?
O20 Dy5 O21 50.19(12) . . ?
O21 Dy5 N28 25.39(13) . . ?
O23 Dy5 N25 133.90(13) . . ?
O23 Dy5 N27 70.26(13) . . ?
O23 Dy5 N28 115.44(15) . . ?
O23 Dy5 O16 137.36(13) . . ?
O23 Dy5 O17 73.93(12) . . ?
O23 Dy5 O18 79.47(13) . . ?
O23 Dy5 O19 85.96(14) . . ?
O23 Dy5 O20 93.16(14) . . ?
O23 Dy5 O21 136.65(14) . . ?
N32 Dy3 N34 64.35(14) . . ?
N32 Dy3 N35 72.98(15) . . ?
N35 Dy3 N34 119.04(14) . . ?
N37 Dy3 N32 91.26(14) . . ?
N37 Dy3 N34 75.27(14) . . ?
N37 Dy3 N35 63.99(14) . . ?
O10 Dy3 N32 80.47(14) . . ?
O10 Dy3 N34 135.03(15) . . ?
O10 Dy3 N35 71.61(14) . . ?
O10 Dy3 N37 135.28(15) . . ?
O10 Dy3 O12 75.06(15) . . ?
O10 Dy3 O13 80.77(16) . . ?
O12 Dy3 N32 83.19(15) . . ?
O12 Dy3 N34 73.82(14) . . ?
O12 Dy3 N35 141.54(14) . . ?
O12 Dy3 N37 147.88(15) . . ?
O13 Dy3 N32 147.45(16) . . ?
O13 Dy3 N34 142.92(15) . . ?
O13 Dy3 N35 75.96(16) . . ?
O13 Dy3 N37 83.69(16) . . ?
O13 Dy3 O12 117.00(16) . . ?
O14 Dy3 N32 135.15(15) . . ?
O14 Dy3 N34 71.03(14) . . ?
O14 Dy3 N35 137.35(14) . . ?
O14 Dy3 N37 81.56(14) . . ?
O14 Dy3 O10 133.36(14) . . ?
O14 Dy3 O12 80.39(14) . . ?
O14 Dy3 O13 75.99(15) . . ?
N21 Dy4 O29 107.43(12) . . ?
N24 Dy4 N21 63.26(12) . . ?
N24 Dy4 O29 66.70(12) . . ?
O25 Dy4 N21 69.53(13) . . ?
O25 Dy4 N24 132.53(12) . . ?
O25 Dy4 O27 85.95(14) . . ?
O25 Dy4 O28 92.36(13) . . ?
O25 Dy4 O29 136.09(13) . . ?
O25 Dy4 O31 79.92(13) . . ?
O25 Dy4 O32 140.09(13) . . ?
O25 Dy4 O33 76.02(12) . . ?
O27 Dy4 N21 75.19(14) . . ?
O27 Dy4 N24 77.96(14) . . ?
O27 Dy4 O28 143.08(12) . . ?
O27 Dy4 O29 137.05(12) . . ?
O27 Dy4 O31 141.99(13) . . ?
O27 Dy4 O33 74.78(12) . . ?
O28 Dy4 N21 69.76(13) . . ?
O28 Dy4 N24 76.28(12) . . ?
O28 Dy4 O29 49.62(11) . . ?
O28 Dy4 O33 140.36(11) . . ?
O31 Dy4 N21 129.98(12) . . ?
O31 Dy4 N24 135.95(13) . . ?
O31 Dy4 O28 73.10(12) . . ?
O31 Dy4 O29 69.38(12) . . ?
O31 Dy4 O33 67.63(12) . . ?
O32 Dy4 N21 138.91(12) . . ?
O32 Dy4 N24 80.29(12) . . ?
O32 Dy4 O27 79.40(13) . . ?
O32 Dy4 O28 121.11(12) . . ?
O32 Dy4 O29 71.51(11) . . ?
O32 Dy4 O31 89.19(12) . . ?
O32 Dy4 O33 64.38(11) . . ?
O33 Dy4 N21 135.29(13) . . ?
O33 Dy4 N24 138.45(11) . . ?
O33 Dy4 O29 117.15(11) . . ?
C8 N1 Dy1 130.3(3) . . ?
C8 N1 N2 112.9(4) . . ?
N2 N1 Dy1 116.7(3) . . ?
C141 N2 N1 121.3(4) . . ?
C12 N3 C141 114.1(4) . . ?
C12 N3 Dy1 125.8(3) . . ?
C141 N3 Dy1 119.8(3) . . ?
C11 N4 Dy2 119.4(3) . . ?
C12 N4 C11 114.9(4) . . ?
C12 N4 Dy2 125.0(3) . . ?
C11 N5 N6 120.6(4) . . ?
C13 N6 Dy2 130.1(3) . . ?
C13 N6 N5 114.1(4) . . ?
N5 N6 Dy2 115.6(3) . . ?
O4 N7 O3 119.4(5) . . ?
O4 N7 O5 122.1(5) . . ?
O5 N7 O3 118.5(5) . . ?
O43 N8 Dy2 64.4(4) . . ?
O43 N8 O44 120.2(7) . . ?
O43 N8 O45 122.4(8) . . ?
O44 N8 Dy2 55.9(3) . . ?
O45 N8 Dy2 171.7(7) . . ?
O45 N8 O44 117.3(8) . . ?
C28 N9 N10 115.1(4) . . ?
C29 N10 N9 119.6(4) . . ?
C32 N11 C29 115.9(5) . . ?
C31 N12 Dy6 121.4(3) . . ?
C32 N12 C31 114.1(4) . . ?
C32 N12 Dy6 124.1(4) . . ?
C31 N13 N14 120.5(4) . . ?
C33 N14 Dy6 130.5(4) . . ?
C33 N14 N13 114.5(5) . . ?
N13 N14 Dy6 115.0(3) . . ?
C48 N15 Dy6 130.9(3) . . ?
C48 N15 N16 113.7(4) . . ?
N16 N15 Dy6 115.3(3) . . ?
C49 N16 N15 119.1(4) . . ?
C49 N17 Dy6 121.1(3) . . ?
C52 N17 C49 114.6(4) . . ?
C52 N17 Dy6 124.1(4) . . ?
C52 N18 C51 114.2(4) . . ?
C51 N19 N20 119.4(4) . . ?
C53 N20 N19 114.3(4) . . ?
C68 N21 Dy4 131.2(4) . . ?
C68 N21 N22 113.4(4) . . ?
N22 N21 Dy4 115.4(3) . . ?
C69 N22 N21 121.9(4) . . ?
O29 N23 O28 117.2(4) . . ?
O30 N23 O28 121.7(4) . . ?
O30 N23 O29 121.1(4) . . ?
C69 N24 Dy4 119.5(3) . . ?
C72 N24 C69 114.0(4) . . ?
C72 N24 Dy4 126.1(3) . . ?
C71 N25 Dy5 118.6(3) . . ?
C72 N25 C71 116.5(4) . . ?
C72 N25 Dy5 124.3(3) . . ?
C71 N26 N27 121.3(4) . . ?
C73 N27 Dy5 130.8(3) . . ?
C73 N27 N26 112.9(4) . . ?
N26 N27 Dy5 116.3(3) . . ?
O20 N28 Dy5 55.2(3) . . ?
O20 N28 O21 118.8(5) . . ?
O21 N28 Dy5 63.6(3) . . ?
O22 N28 Dy5 175.9(5) . . ?
O22 N28 O20 121.4(6) . . ?
O22 N28 O21 119.8(6) . . ?
C88 N29 N30 115.7(4) . . ?
C89 N30 N29 119.5(4) . . ?
C92 N31 C89 114.2(4) . . ?
C91 N32 Dy3 120.9(3) . . ?
C92 N32 C91 115.3(4) . . ?
C92 N32 Dy3 123.8(4) . . ?
C91 N33 N34 120.5(5) . . ?
C93 N34 Dy3 131.0(4) . . ?
C93 N34 N33 112.9(4) . . ?
N33 N34 Dy3 116.2(3) . . ?
C108 N35 Dy3 129.5(4) . . ?
C108 N35 N36 115.5(5) . . ?
N36 N35 Dy3 114.9(3) . . ?
C109 N36 N35 119.8(5) . . ?
C109 N37 Dy3 119.1(3) . . ?
C112 N37 C109 115.0(4) . . ?
C112 N37 Dy3 125.3(4) . . ?
C112 N38 C111 114.9(5) . . ?
C111 N39 N40 118.9(5) . . ?
C113 N40 N39 115.4(5) . . ?
C121 N41 C123 109.5(6) . . ?
C121 N41 C125 109.3(6) . . ?
C123 N41 C125 108.4(6) . . ?
O68 N42 O67 120.3(7) . . ?
O68 N42 O69 119.6(7) . . ?
O69 N42 O67 119.7(6) . . ?
O50 N43 O49 119.1(5) . . ?
O72 N43 O49 119.4(6) . . ?
O72 N43 O50 121.5(6) . . ?
C2 O1 C1 119.1(5) . . ?
C7 O2 Dy1 147.7(4) . . ?
N7 O3 Dy1 99.7(3) . . ?
N7 O5 Dy1 91.6(3) . . ?
C131 O6 Dy1 126.8(4) . . ?
C146 O7 Dy1 128.7(4) . . ?
C118 O8 C120 116.5(5) . . ?
C118 O8 Dy1 113.1(3) . . ?
C120 O8 Dy1 129.7(4) . . ?
C119 O9 Dy1 122.8(3) . . ?
C107 O10 Dy3 142.3(4) . . ?
C102 O11 C101 114.6(7) . . ?
C129 O12 Dy3 135.9(3) . . ?
C99 O14 Dy3 145.8(3) . . ?
C100 O15 C98 113.7(6) . . ?
C87 O16 Dy5 122.3(3) . . ?
C81 O17 Dy5 129.0(3) . . ?
C82 O17 C81 118.0(4) . . ?
C82 O17 Dy5 112.8(3) . . ?
C127 O19 Dy5 127.3(3) . . ?
N28 O20 Dy5 100.0(3) . . ?
N28 O21 Dy5 91.0(3) . . ?
C79 O23 Dy5 147.4(3) . . ?
C78 O24 C80 117.7(5) . . ?
C67 O25 Dy4 144.4(3) . . ?
C62 O26 C61 118.2(4) . . ?
C128 O27 Dy4 130.5(5) . . ?
N23 O28 Dy4 101.9(3) . . ?
N23 O29 Dy4 91.2(3) . . ?
C59 O32 Dy4 122.6(3) . . ?
C58 O33 C60 115.7(4) . . ?
C58 O33 Dy4 114.1(3) . . ?
C60 O33 Dy4 130.0(3) . . ?
C47 O34 Dy6 141.1(3) . . ?
C41 O35 C42 114.2(9) . . ?
C39 O38 Dy6 141.5(4) . . ?
C38 O39 C40 118.9(5) . . ?
C27 O40 Dy2 123.4(3) . . ?
C21 O41 Dy2 128.8(3) . . ?
C22 O41 C21 116.4(4) . . ?
C22 O41 Dy2 114.7(3) . . ?
C145 O42 Dy2 129.0(5) . . ?
N8 O43 Dy2 90.2(4) . . ?
N8 O44 Dy2 96.0(4) . . ?
C130 O46 Dy2 128.9(3) . . ?
C18 O47 C20 116.7(4) . . ?
C142 O48 Dy2 145.2(3) . . ?

loop_
_geom_bond_atom_site_label_1
_geom_bond_atom_site_label_2
_geom_bond_distance
_geom_bond_site_symmetry_2
_geom_bond_publ_flag
C1 O1 1.375(8) . ?
C2 C3 1.388(8) . ?
C2 C7 1.399(8) . ?
C2 O1 1.365(7) . ?
C3 C4 1.385(8) . ?
C4 C5 1.361(8) . ?
C5 C6 1.421(7) . ?
C6 C7 1.401(7) . ?
C6 C8 1.435(7) . ?
C7 O2 1.318(6) . ?
C8 N1 1.292(7) . ?
C10 C11 1.376(7) . ?
C10 C141 1.376(7) . ?
C11 N4 1.351(6) . ?
C11 N5 1.336(7) . ?
C12 N3 1.334(6) . ?
C12 N4 1.327(6) . ?
C13 C14 1.437(7) . ?
C13 N6 1.293(6) . ?
C14 C15 1.411(7) . ?
C14 C142 1.414(7) . ?
C15 C16 1.361(8) . ?
C16 C17 1.378(8) . ?
C17 C18 1.379(7) . ?
C18 C142 1.418(7) . ?
C18 O47 1.382(6) . ?
C20 O47 1.435(7) . ?
C21 O41 1.453(6) . ?
C22 C23 1.380(8) . ?
C22 C27 1.430(7) . ?
C22 O41 1.366(7) . ?
C23 C24 1.391(9) . ?
C24 C25 1.384(9) . ?
C25 C26 1.402(8) . ?
C26 C27 1.402(7) . ?
C26 C28 1.447(7) . ?
C27 O40 1.323(6) . ?
C28 N9 1.282(7) . ?
C29 C30 1.378(7) . ?
C29 N10 1.341(6) . ?
C29 N11 1.358(7) . ?
C30 C31 1.396(7) . ?
C31 N12 1.364(7) . ?
C31 N13 1.355(7) . ?
C32 N11 1.319(6) . ?
C32 N12 1.330(7) . ?
C33 C34 1.453(8) . ?
C33 N14 1.279(7) . ?
C34 C35 1.405(9) . ?
C34 C39 1.401(8) . ?
C35 C36 1.363(9) . ?
C36 C37 1.388(10) . ?
C37 C38 1.362(9) . ?
C38 C39 1.422(7) . ?
C38 O39 1.373(8) . ?
C39 O38 1.288(7) . ?
C40 O39 1.430(7) . ?
C41 O35 1.215(14) . ?
C42 C43 1.362(10) . ?
C42 C47 1.412(8) . ?
C42 O35 1.376(9) . ?
C43 C44 1.394(10) . ?
C44 C45 1.350(9) . ?
C45 C46 1.384(9) . ?
C46 C47 1.405(8) . ?
C46 C48 1.443(7) . ?
C47 O34 1.306(7) . ?
C48 N15 1.288(7) . ?
C49 C50 1.383(7) . ?
C49 N16 1.354(7) . ?
C49 N17 1.364(7) . ?
C50 C51 1.369(7) . ?
C51 N18 1.380(7) . ?
C51 N19 1.354(6) . ?
C52 N17 1.329(7) . ?
C52 N18 1.320(6) . ?
C53 C54 1.460(7) . ?
C53 N20 1.277(6) . ?
C54 C55 1.397(7) . ?
C54 C59 1.413(7) . ?
C55 C56 1.367(8) . ?
C56 C57 1.402(8) . ?
C57 C58 1.356(8) . ?
C58 C59 1.424(7) . ?
C58 O33 1.382(6) . ?
C59 O32 1.332(6) . ?
C60 O33 1.449(6) . ?
C61 O26 1.392(7) . ?
C62 C63 1.378(7) . ?
C62 C67 1.395(8) . ?
C62 O26 1.377(7) . ?
C63 C64 1.389(8) . ?
C64 C65 1.376(8) . ?
C65 C66 1.395(7) . ?
C66 C67 1.418(7) . ?
C66 C68 1.437(8) . ?
C67 O25 1.329(6) . ?
C68 N21 1.271(6) . ?
C69 C70 1.372(7) . ?
C69 N22 1.365(6) . ?
C69 N24 1.370(6) . ?
C70 C71 1.373(7) . ?
C71 N25 1.356(6) . ?
C71 N26 1.342(6) . ?
C72 N24 1.331(6) . ?
C72 N25 1.310(6) . ?
C73 C74 1.440(8) . ?
C73 N27 1.290(7) . ?
C74 C75 1.420(7) . ?
C74 C79 1.399(8) . ?
C75 C76 1.356(9) . ?
C76 C77 1.360(8) . ?
C77 C78 1.361(7) . ?
C78 C79 1.416(8) . ?
C78 O24 1.398(6) . ?
C79 O23 1.305(6) . ?
C80 O24 1.404(10) . ?
C81 O17 1.432(6) . ?
C82 C83 1.385(8) . ?
C82 C87 1.403(7) . ?
C82 O17 1.382(6) . ?
C83 C84 1.381(8) . ?
C84 C85 1.372(8) . ?
C85 C86 1.395(7) . ?
C86 C87 1.410(7) . ?
C86 C88 1.459(7) . ?
C87 O16 1.321(6) . ?
C88 N29 1.263(6) . ?
C89 C90 1.378(7) . ?
C89 N30 1.351(6) . ?
C89 N31 1.370(7) . ?
C90 C91 1.372(7) . ?
C91 N32 1.369(7) . ?
C91 N33 1.346(7) . ?
C92 N31 1.332(7) . ?
C92 N32 1.328(7) . ?
C93 C94 1.454(7) . ?
C93 N34 1.296(7) . ?
C94 C95 1.401(8) . ?
C94 C99 1.400(8) . ?
C95 C96 1.383(8) . ?
C96 C97 1.364(9) . ?
C97 C98 1.366(9) . ?
C98 C99 1.427(7) . ?
C98 O15 1.383(7) . ?
C99 O14 1.302(7) . ?
C100 O15 1.309(10) . ?
C101 O11 1.493(12) . ?
C102 C103 1.328(11) . ?
C102 C107 1.443(9) . ?
C102 O11 1.385(10) . ?
C103 C104 1.385(12) . ?
C104 C105 1.426(11) . ?
C105 C106 1.410(10) . ?
C106 C107 1.406(10) . ?
C106 C108 1.434(8) . ?
C107 O10 1.287(8) . ?
C108 N35 1.278(7) . ?
C109 C110 1.398(7) . ?
C109 N36 1.344(7) . ?
C109 N37 1.351(7) . ?
C110 C111 1.396(8) . ?
C111 N38 1.359(7) . ?
C111 N39 1.352(7) . ?
C112 N37 1.346(7) . ?
C112 N38 1.314(7) . ?
C113 C114 1.465(8) . ?
C113 N40 1.266(7) . ?
C114 C115 1.384(8) . ?
C114 C119 1.399(7) . ?
C115 C116 1.363(9) . ?
C116 C117 1.399(9) . ?
C117 C118 1.377(9) . ?
C118 C119 1.414(8) . ?
C118 O8 1.387(7) . ?
C119 O9 1.332(7) . ?
C120 O8 1.416(7) . ?
C121 C122 1.599(12) . ?
C121 N41 1.512(9) . ?
C123 C124 1.474(13) . ?
C123 N41 1.538(10) . ?
C125 C126 1.483(13) . ?
C125 N41 1.722(13) . ?
C127 O19 1.430(7) . ?
C128 O27 1.349(8) . ?
C129 O12 1.434(8) . ?
C130 O46 1.382(7) . ?
C131 O6 1.420(8) . ?
C133 O81 1.476(10) . ?
C134 O52 1.374(9) . ?
C135 O71 1.423(14) . ?
C136 O63 1.405(9) . ?
C137 O61 1.372(9) . ?
C138 O64 1.452(9) . ?
C139 O73 1.397(11) . ?
C140 O62 1.372(10) . ?
C141 N2 1.359(6) . ?
C141 N3 1.364(6) . ?
C142 O48 1.306(6) . ?
C143 O74 1.443(10) . ?
C144 O76 1.423(13) . ?
C145 O42 1.430(11) . ?
C146 O7 1.567(10) . ?
Dy2 N4 2.579(4) . ?
Dy2 N6 2.597(4) . ?
Dy2 N8 2.883(7) . ?
Dy2 O40 2.272(3) . ?
Dy2 O41 2.595(4) . ?
Dy2 O42 2.428(4) . ?
Dy2 O43 2.600(5) . ?
Dy2 O44 2.400(5) . ?
Dy2 O46 2.374(4) . ?
Dy2 O48 2.200(3) . ?
Dy6 N12 2.480(4) . ?
Dy6 N14 2.571(5) . ?
Dy6 N15 2.562(4) . ?
Dy6 N17 2.491(4) . ?
Dy6 O34 2.226(4) . ?
Dy6 O36 2.367(4) . ?
Dy6 O37 2.375(4) . ?
Dy6 O38 2.244(4) . ?
Dy1 N1 2.552(4) . ?
Dy1 N3 2.539(4) . ?
Dy1 O2 2.161(4) . ?
Dy1 O3 2.475(4) . ?
Dy1 O5 2.663(4) . ?
Dy1 O6 2.361(4) . ?
Dy1 O7 2.374(4) . ?
Dy1 O8 2.586(4) . ?
Dy1 O9 2.251(3) . ?
Dy5 N25 2.553(4) . ?
Dy5 N27 2.560(4) . ?
Dy5 N28 2.937(5) . ?
Dy5 O16 2.274(3) . ?
Dy5 O17 2.601(3) . ?
Dy5 O18 2.396(4) . ?
Dy5 O19 2.397(4) . ?
Dy5 O20 2.450(4) . ?
Dy5 O21 2.631(4) . ?
Dy5 O23 2.171(3) . ?
Dy3 N32 2.499(4) . ?
Dy3 N34 2.566(5) . ?
Dy3 N35 2.547(5) . ?
Dy3 N37 2.497(4) . ?
Dy3 O10 2.213(4) . ?
Dy3 O12 2.367(4) . ?
Dy3 O13 2.359(5) . ?
Dy3 O14 2.206(4) . ?
Dy4 N21 2.602(4) . ?
Dy4 N24 2.588(4) . ?
Dy4 O25 2.208(3) . ?
Dy4 O27 2.358(4) . ?
Dy4 O28 2.454(4) . ?
Dy4 O29 2.683(4) . ?
Dy4 O31 2.391(3) . ?
Dy4 O32 2.262(3) . ?
Dy4 O33 2.578(3) . ?
N1 N2 1.386(6) . ?
N5 N6 1.386(6) . ?
N7 O3 1.287(6) . ?
N7 O4 1.227(7) . ?
N7 O5 1.255(6) . ?
N8 O43 1.239(9) . ?
N8 O44 1.367(9) . ?
N8 O45 1.246(10) . ?
N9 N10 1.372(6) . ?
N13 N14 1.389(6) . ?
N15 N16 1.384(6) . ?
N19 N20 1.371(6) . ?
N21 N22 1.381(6) . ?
N23 O28 1.274(6) . ?
N23 O29 1.262(5) . ?
N23 O30 1.238(6) . ?
N26 N27 1.381(6) . ?
N28 O20 1.251(6) . ?
N28 O21 1.260(6) . ?
N28 O22 1.233(7) . ?
N29 N30 1.369(6) . ?
N33 N34 1.397(6) . ?
N35 N36 1.385(6) . ?
N39 N40 1.376(7) . ?
N42 O67 1.258(8) . ?
N42 O68 1.221(8) . ?
N42 O69 1.231(7) . ?
N43 O49 1.272(6) . ?
N43 O50 1.242(7) . ?
N43 O72 1.235(7) . ?
